data_7111453
loop_
_publ_author_name
'Suzuki, Masaaki'
'Taniguchi, Ryuichiro'
'Osuka, Atsuhiro'

_publ_section_title
;
 Doubly N-fused meso-aryl substituted hexaphyrins(1.1.1.1.1.1)
;
_journal_issue 23
_journal_name_full 'Chemical Communications'
_journal_page_first 2682
_journal_page_last 2683
_journal_paper_doi 10.1039/b410011e
_journal_year 2004
_chemical_formula_moiety 'C74 H43 Cl6 F13 N6 O6 '
_chemical_formula_sum 'C74 H43 Cl6 F13 N6 O6'
_chemical_formula_weight 1571.89
_space_group_IT_number 2
_symmetry_cell_setting triclinic
_symmetry_Int_Tables_number 2
_symmetry_space_group_name_Hall '-P 1'
_symmetry_space_group_name_H-M 'P -1'
_audit_creation_date 2004-06-23
_audit_creation_method 'by CrystalStructure 3.6.0'
_cell_angle_alpha 77.877(4)
_cell_angle_beta 89.139(4)
_cell_angle_gamma 83.136(5)
_cell_formula_units_Z 2
_cell_length_a 7.9826(7)
_cell_length_b 15.903(1)
_cell_length_c 27.941(2)
_cell_measurement_reflns_used 9970
_cell_measurement_temperature 123.1
_cell_measurement_theta_max 27.5
_cell_measurement_theta_min 3.2
_cell_volume 3442.9(5)
_computing_cell_refinement PROCESS-AUTO
_computing_data_collection PROCESS-AUTO
_computing_data_reduction CrystalStructure
_computing_publication_material 'CrystalStructure 3.6.0'
_computing_structure_refinement CRYSTALS
_computing_structure_solution SIR97
_diffrn_detector_area_resol_mean 10.00
_diffrn_measured_fraction_theta_full 0.9679
_diffrn_measured_fraction_theta_max 0.9679
_diffrn_measurement_device_type 'Rigaku RAXIS-RAPID'
_diffrn_measurement_method \w
_diffrn_radiation_type 'Mo K\a'
_diffrn_radiation_wavelength 0.7107
_diffrn_reflns_av_R_equivalents 0.029
_diffrn_reflns_limit_h_max 10
_diffrn_reflns_limit_h_min -10
_diffrn_reflns_limit_k_max 20
_diffrn_reflns_limit_k_min -20
_diffrn_reflns_limit_l_max 34
_diffrn_reflns_limit_l_min -36
_diffrn_reflns_number 67408
_diffrn_reflns_theta_full 27.49
_diffrn_reflns_theta_max 27.49
_exptl_absorpt_coefficient_mu 0.344
_exptl_absorpt_correction_T_max 0.966
_exptl_absorpt_correction_T_min 0.791
_exptl_absorpt_correction_type multi-scan
_exptl_absorpt_process_details
;
Higashi, T. (1995). Program for Absorption Correction.
Rigaku Corporation, Tokyo, Japan.
;
_exptl_crystal_colour green
_exptl_crystal_density_diffrn 1.516
_exptl_crystal_density_method 'not measured'
_exptl_crystal_description prism
_exptl_crystal_F_000 1592.00
_exptl_crystal_size_max 0.60
_exptl_crystal_size_mid 0.30
_exptl_crystal_size_min 0.10
_refine_diff_density_max 3.75
_refine_diff_density_min -2.59
_refine_ls_extinction_method none
_refine_ls_goodness_of_fit_ref 1.478
_refine_ls_hydrogen_treatment refall
_refine_ls_number_parameters 989
_refine_ls_number_reflns 10421
_refine_ls_R_factor_gt 0.1000
_refine_ls_shift/su_max 0.0020
_refine_ls_structure_factor_coef F
_refine_ls_weighting_details 'w = 1/[0.0078Fo^2^ + 3.0000\s(Fo^2^) + 0.5000]'
_refine_ls_weighting_scheme calc
_refine_ls_wR_factor_ref 0.1520
_reflns_number_gt 10421
_reflns_number_total 15308
_reflns_threshold_expression F^2^>2.0\s(F^2^)
_cod_data_source_file b410011esup1.cif
_cod_data_source_block dimetho-F5-fuse
_cod_original_cell_volume 3443.0(5)
_cod_original_formula_sum 'C74 H43 Cl6 F13 N6 O6 '
_cod_database_code 7111453

loop_
_symmetry_equiv_pos_site_id
_symmetry_equiv_pos_as_xyz
1 +X,+Y,+Z
2 -X,-Y,-Z

loop_
_atom_site_label
_atom_site_type_symbol
_atom_site_fract_x
_atom_site_fract_y
_atom_site_fract_z
_atom_site_U_iso_or_equiv
_atom_site_adp_type
_atom_site_occupancy
_atom_site_symmetry_multiplicity
_atom_site_calc_flag
_atom_site_refinement_flags
Cl(1) Cl 0.5977(5) 0.1323(4) 0.2404(1) 0.145(2) Uani 1.00 1 d .
Cl(2) Cl 0.7410(4) 0.2412(3) 0.2959(1) 0.124(1) Uani 1.00 1 d .
Cl(3) Cl 0.640(2) 0.3250(3) 0.2021(2) 0.384(7) Uani 1.00 1 d .
Cl(4) Cl 0.6242(7) 0.5151(4) 0.2745(1) 0.208(2) Uani 1.00 1 d .
Cl(5) Cl 0.6701(5) 0.6032(2) 0.3525(2) 0.143(2) Uani 1.00 1 d .
Cl(6) Cl 0.7849(2) 0.4226(1) 0.36387(7) 0.0550(5) Uani 1.00 1 d .
F(1) F 0.3498(4) -0.0168(2) 0.3492(1) 0.0262(8) Uani 1.00 1 d .
F(2) F 0.5454(4) -0.0542(2) 0.4307(1) 0.0322(8) Uani 1.00 1 d .
F(3) F 0.6420(4) 0.0732(2) 0.4707(1) 0.0303(8) Uani 1.00 1 d .
F(4) F 0.5500(4) 0.2404(2) 0.4294(1) 0.0255(8) Uani 1.00 1 d .
F(5) F 0.2983(5) 0.7806(2) 0.4117(1) 0.0372(9) Uani 1.00 1 d .
F(6) F 0.1644(5) 0.9234(2) 0.4423(1) 0.0354(9) Uani 1.00 1 d .
F(7) F -0.1256(5) 1.0143(2) 0.4015(1) 0.042(1) Uani 1.00 1 d .
F(8) F -0.2889(5) 0.9575(3) 0.3314(2) 0.053(1) Uani 1.00 1 d .
F(9) F -0.1634(4) 0.8114(2) 0.3032(1) 0.041(1) Uani 1.00 1 d .
F(10) F 0.5345(4) 0.3783(2) 0.0253(1) 0.0267(8) Uani 1.00 1 d .
F(11) F 0.8344(4) 0.4429(2) 0.0110(1) 0.0271(8) Uani 1.00 1 d .
F(12) F 0.9362(4) 0.5425(2) 0.0701(1) 0.0260(8) Uani 1.00 1 d .
F(13) F 0.7364(4) 0.5846(2) 0.1424(1) 0.0241(7) Uani 1.00 1 d .
O(1) O 0.4827(5) 0.4222(3) 0.4552(1) 0.031(1) Uani 1.00 1 d .
O(2) O 0.0437(5) 0.2696(2) 0.4241(1) 0.031(1) Uani 1.00 1 d .
O(3) O 0.6856(5) 0.7337(2) 0.1859(1) 0.027(1) Uani 1.00 1 d .
O(4) O 0.2334(5) 0.7052(2) 0.0876(1) 0.0254(9) Uani 1.00 1 d .
O(5) O -0.2790(5) 0.1833(3) 0.1191(2) 0.046(1) Uani 1.00 1 d .
O(6) O 0.2502(5) 0.0291(3) 0.1118(2) 0.035(1) Uani 1.00 1 d .
N(1) N 0.1471(5) 0.1858(3) 0.2210(1) 0.018(1) Uani 1.00 1 d .
N(2) N 0.2925(5) 0.2783(2) 0.3465(1) 0.018(1) Uani 1.00 1 d .
N(3) N 0.2175(5) 0.5568(2) 0.3512(1) 0.020(1) Uani 1.00 1 d .
N(4) N 0.2725(5) 0.6738(2) 0.2620(1) 0.018(1) Uani 1.00 1 d .
N(5) N 0.3796(5) 0.5344(2) 0.1455(1) 0.0169(9) Uani 1.00 1 d .
N(6) N 0.1667(5) 0.3021(2) 0.1344(1) 0.0175(9) Uani 1.00 1 d .
C(1) C 0.0771(6) 0.1357(3) 0.1928(2) 0.019(1) Uani 1.00 1 d .
C(2) C 0.0466(7) 0.0573(3) 0.2236(2) 0.024(1) Uani 1.00 1 d .
C(3) C 0.1015(7) 0.0588(3) 0.2701(2) 0.025(1) Uani 1.00 1 d .
C(4) C 0.1638(6) 0.1393(3) 0.2676(2) 0.019(1) Uani 1.00 1 d .
C(5) C 0.2297(6) 0.1765(3) 0.3052(2) 0.018(1) Uani 1.00 1 d .
C(6) C 0.2188(7) 0.2629(3) 0.3051(2) 0.021(1) Uani 1.00 1 d .
C(7) C 0.1429(8) 0.3450(3) 0.2775(2) 0.029(1) Uani 1.00 1 d .
C(8) C 0.1671(8) 0.4070(3) 0.3030(2) 0.027(1) Uani 1.00 1 d .
C(9) C 0.2477(6) 0.3664(3) 0.3503(2) 0.020(1) Uani 1.00 1 d .
C(10) C 0.2421(6) 0.4003(3) 0.3910(2) 0.017(1) Uani 1.00 1 d .
C(11) C 0.1906(6) 0.4925(3) 0.3889(2) 0.017(1) Uani 1.00 1 d .
C(12) C 0.1040(6) 0.5244(3) 0.4287(2) 0.019(1) Uani 1.00 1 d .
C(13) C 0.0757(6) 0.6119(3) 0.4139(2) 0.020(1) Uani 1.00 1 d .
C(14) C 0.1482(6) 0.6327(3) 0.3657(2) 0.019(1) Uani 1.00 1 d .
C(15) C 0.1499(6) 0.7138(3) 0.3371(2) 0.019(1) Uani 1.00 1 d .
C(16) C 0.2154(6) 0.7347(3) 0.2887(2) 0.019(1) Uani 1.00 1 d .
C(17) C 0.2309(7) 0.8168(3) 0.2591(2) 0.025(1) Uani 1.00 1 d .
C(18) C 0.2971(7) 0.8033(3) 0.2147(2) 0.026(1) Uani 1.00 1 d .
C(19) C 0.3221(6) 0.7139(3) 0.2165(2) 0.019(1) Uani 1.00 1 d .
C(20) C 0.3771(6) 0.6691(3) 0.1781(2) 0.018(1) Uani 1.00 1 d .
C(21) C 0.3228(6) 0.5911(3) 0.1768(2) 0.017(1) Uani 1.00 1 d .
C(22) C 0.1655(6) 0.5594(3) 0.1972(2) 0.019(1) Uani 1.00 1 d .
C(23) C 0.1258(6) 0.4965(3) 0.1745(2) 0.021(1) Uani 1.00 1 d .
C(24) C 0.2598(6) 0.4790(3) 0.1421(2) 0.017(1) Uani 1.00 1 d .
C(25) C 0.3045(6) 0.4326(3) 0.1069(2) 0.019(1) Uani 1.00 1 d .
C(26) C 0.2180(6) 0.3613(3) 0.0966(2) 0.019(1) Uani 1.00 1 d .
C(27) C 0.1826(7) 0.3405(3) 0.0512(2) 0.024(1) Uani 1.00 1 d .
C(28) C 0.1071(7) 0.2649(3) 0.0624(2) 0.023(1) Uani 1.00 1 d .
C(29) C 0.0999(6) 0.2400(3) 0.1139(2) 0.018(1) Uani 1.00 1 d .
C(30) C 0.0551(6) 0.1630(3) 0.1419(2) 0.017(1) Uani 1.00 1 d .
C(31) C 0.3640(6) 0.1992(3) 0.3743(2) 0.018(1) Uani 1.00 1 d .
C(32) C 0.3206(6) 0.1340(3) 0.3504(2) 0.018(1) Uani 1.00 1 d .
C(33) C 0.3837(6) 0.0483(3) 0.3705(2) 0.020(1) Uani 1.00 1 d .
C(34) C 0.4849(7) 0.0281(3) 0.4117(2) 0.025(1) Uani 1.00 1 d .
C(35) C 0.5341(6) 0.0930(3) 0.4325(2) 0.022(1) Uani 1.00 1 d .
C(36) C 0.4798(6) 0.1794(3) 0.4124(2) 0.021(1) Uani 1.00 1 d .
C(37) C 0.2615(7) 0.3468(3) 0.4417(2) 0.021(1) Uani 1.00 1 d .
C(38) C 0.1560(7) 0.2807(3) 0.4575(2) 0.025(1) Uani 1.00 1 d .
C(39) C 0.1713(9) 0.2314(4) 0.5058(2) 0.040(2) Uani 1.00 1 d .
C(40) C 0.286(1) 0.2500(4) 0.5367(2) 0.048(2) Uani 1.00 1 d .
C(41) C 0.3901(9) 0.3147(4) 0.5226(2) 0.037(2) Uani 1.00 1 d .
C(42) C 0.3789(7) 0.3619(3) 0.4743(2) 0.026(1) Uani 1.00 1 d .
C(43) C 0.0729(6) 0.7912(3) 0.3564(2) 0.018(1) Uani 1.00 1 d .
C(44) C -0.0755(7) 0.8379(3) 0.3374(2) 0.026(1) Uani 1.00 1 d .
C(45) C -0.1461(7) 0.9125(4) 0.3519(2) 0.029(1) Uani 1.00 1 d .
C(46) C -0.0627(7) 0.9402(3) 0.3876(2) 0.028(1) Uani 1.00 1 d .
C(47) C 0.0844(7) 0.8950(3) 0.4081(2) 0.024(1) Uani 1.00 1 d .
C(48) C 0.1518(7) 0.8216(3) 0.3921(2) 0.020(1) Uani 1.00 1 d .
C(49) C 0.4650(6) 0.7174(3) 0.1353(2) 0.018(1) Uani 1.00 1 d .
C(50) C 0.6188(7) 0.7514(3) 0.1400(2) 0.021(1) Uani 1.00 1 d .
C(51) C 0.6947(7) 0.7953(3) 0.0986(2) 0.026(1) Uani 1.00 1 d .
C(52) C 0.6202(7) 0.8064(3) 0.0531(2) 0.029(1) Uani 1.00 1 d .
C(53) C 0.4668(8) 0.7768(3) 0.0474(2) 0.027(1) Uani 1.00 1 d .
C(54) C 0.3879(7) 0.7332(3) 0.0887(2) 0.021(1) Uani 1.00 1 d .
C(55) C 0.4622(6) 0.4595(3) 0.0873(2) 0.018(1) Uani 1.00 1 d .
C(56) C 0.5116(6) 0.5201(3) 0.1140(2) 0.018(1) Uani 1.00 1 d .
C(57) C 0.6748(6) 0.5432(3) 0.1102(2) 0.020(1) Uani 1.00 1 d .
C(58) C 0.7802(6) 0.5176(3) 0.0755(2) 0.020(1) Uani 1.00 1 d .
C(59) C 0.7304(6) 0.4651(3) 0.0457(2) 0.022(1) Uani 1.00 1 d .
C(60) C 0.5749(6) 0.4341(3) 0.0525(2) 0.020(1) Uani 1.00 1 d .
C(61) C -0.0178(7) 0.1049(3) 0.1140(2) 0.021(1) Uani 1.00 1 d .
C(62) C 0.0853(8) 0.0388(3) 0.0978(2) 0.029(1) Uani 1.00 1 d .
C(63) C 0.019(1) -0.0115(4) 0.0691(2) 0.040(2) Uani 1.00 1 d .
C(64) C -0.148(1) 0.0051(4) 0.0563(2) 0.048(2) Uani 1.00 1 d .
C(65) C -0.2552(9) 0.0692(4) 0.0720(2) 0.044(2) Uani 1.00 1 d .
C(66) C -0.1900(7) 0.1192(4) 0.1016(2) 0.029(1) Uani 1.00 1 d .
C(67) C -0.0427(9) 0.1937(4) 0.4354(3) 0.049(2) Uani 1.00 1 d .
C(68) C 0.6351(9) 0.4224(5) 0.4827(3) 0.048(2) Uani 1.00 1 d .
C(69) C 0.8464(8) 0.7611(4) 0.1918(3) 0.042(2) Uani 1.00 1 d .
C(70) C 0.1440(8) 0.7248(4) 0.0423(2) 0.031(1) Uani 1.00 1 d .
C(71) C 0.3622(9) -0.0341(4) 0.0939(3) 0.043(2) Uani 1.00 1 d .
C(72) C -0.4600(9) 0.1955(6) 0.1109(4) 0.068(3) Uani 1.00 1 d .
C(73) C 0.696(1) 0.2260(9) 0.2409(6) 0.118(5) Uani 1.00 1 d .
C(74) C 0.6338(9) 0.5074(5) 0.3366(3) 0.051(2) Uani 1.00 1 d .
H(1) H -0.0027 0.0116 0.2142 0.030 Uiso 1.00 1 c R
H(2) H 0.0981 0.0141 0.2985 0.030 Uiso 1.00 1 c R
H(3) H 0.1777 0.2425 0.2095 0.023 Uiso 1.00 1 c R
H(4) H 0.0864 0.3544 0.2469 0.035 Uiso 1.00 1 c R
H(5) H 0.1362 0.4674 0.2918 0.032 Uiso 1.00 1 c R
H(6) H 0.0731 0.4907 0.4591 0.024 Uiso 1.00 1 c R
H(7) H 0.0197 0.6516 0.4318 0.024 Uiso 1.00 1 c R
H(8) H 0.2016 0.8712 0.2678 0.030 Uiso 1.00 1 c R
H(9) H 0.3215 0.8472 0.1877 0.031 Uiso 1.00 1 c R
H(10) H 0.2770 0.6129 0.2733 0.022 Uiso 1.00 1 c R
H(11) H 0.1014 0.5798 0.2223 0.023 Uiso 1.00 1 c R
H(12) H 0.0260 0.4688 0.1795 0.024 Uiso 1.00 1 c R
H(13) H 0.2059 0.3721 0.0195 0.029 Uiso 1.00 1 c R
H(14) H 0.0674 0.2351 0.0395 0.028 Uiso 1.00 1 c R
H(15) H 0.1033 0.1861 0.5166 0.045 Uiso 1.00 1 c R
H(16) H 0.2945 0.2172 0.5694 0.052 Uiso 1.00 1 c R
H(17) H 0.4669 0.3265 0.5453 0.043 Uiso 1.00 1 c R
H(18) H -0.1158 0.1936 0.4089 0.059 Uiso 1.00 1 c R
H(19) H 0.0374 0.1433 0.4405 0.059 Uiso 1.00 1 c R
H(20) H -0.1066 0.1942 0.4643 0.059 Uiso 1.00 1 c R
H(21) H 0.7026 0.3681 0.4858 0.060 Uiso 1.00 1 c R
H(22) H 0.6060 0.4322 0.5144 0.060 Uiso 1.00 1 c R
H(23) H 0.6963 0.4672 0.4659 0.060 Uiso 1.00 1 c R
H(24) H 0.7983 0.8177 0.1017 0.032 Uiso 1.00 1 c R
H(25) H 0.6753 0.8349 0.0250 0.035 Uiso 1.00 1 c R
H(26) H 0.4159 0.7860 0.0159 0.032 Uiso 1.00 1 c R
H(27) H 0.8799 0.7452 0.2253 0.052 Uiso 1.00 1 c R
H(28) H 0.8396 0.8222 0.1813 0.052 Uiso 1.00 1 c R
H(29) H 0.9274 0.7344 0.1727 0.052 Uiso 1.00 1 c R
H(30) H 0.0394 0.7014 0.0466 0.037 Uiso 1.00 1 c R
H(31) H 0.1242 0.7859 0.0314 0.037 Uiso 1.00 1 c R
H(32) H 0.2091 0.7002 0.0188 0.037 Uiso 1.00 1 c R
H(33) H 0.0887 -0.0566 0.0586 0.053 Uiso 1.00 1 c R
H(34) H -0.1926 -0.0283 0.0361 0.060 Uiso 1.00 1 c R
H(35) H -0.3711 0.0791 0.0629 0.051 Uiso 1.00 1 c R
H(36) H 0.4731 -0.0343 0.1059 0.050 Uiso 1.00 1 c R
H(37) H 0.3619 -0.0203 0.0592 0.050 Uiso 1.00 1 c R
H(38) H 0.3263 -0.0897 0.1049 0.050 Uiso 1.00 1 c R
H(39) H -0.4847 0.2070 0.0769 0.079 Uiso 1.00 1 c R
H(40) H -0.5089 0.2429 0.1242 0.079 Uiso 1.00 1 c R
H(41) H -0.5064 0.1444 0.1263 0.079 Uiso 1.00 1 c R
H(42) H 0.5272 0.4938 0.3495 0.061 Uiso 1.00 1 c R
H(43) H 0.8050 0.2105 0.2292 0.145 Uiso 1.00 1 c R

loop_
_atom_site_aniso_label
_atom_site_aniso_U_11
_atom_site_aniso_U_22
_atom_site_aniso_U_33
_atom_site_aniso_U_12
_atom_site_aniso_U_13
_atom_site_aniso_U_23
Cl(1) 0.075(2) 0.243(5) 0.106(3) 0.000(3) 0.021(2) -0.027(3)
Cl(2) 0.079(2) 0.192(4) 0.089(2) 0.012(2) -0.018(2) -0.015(2)
Cl(3) 1.21(3) 0.122(4) 0.158(5) 0.270(9) -0.33(1) -0.086(3)
Cl(4) 0.208(5) 0.314(6) 0.050(2) 0.201(5) -0.038(2) -0.045(2)
Cl(5) 0.112(3) 0.056(1) 0.260(5) -0.008(2) -0.099(3) -0.028(2)
Cl(6) 0.041(1) 0.068(1) 0.053(1) 0.0132(8) -0.0027(8) -0.0167(9)
F(1) 0.034(2) 0.014(1) 0.032(2) -0.001(1) -0.004(1) -0.008(1)
F(2) 0.037(2) 0.017(1) 0.039(2) 0.006(1) -0.009(1) -0.002(1)
F(3) 0.029(2) 0.030(2) 0.031(2) 0.007(1) -0.010(1) -0.008(1)
F(4) 0.023(2) 0.026(1) 0.030(2) 0.003(1) -0.005(1) -0.015(1)
F(5) 0.040(2) 0.034(2) 0.039(2) 0.011(1) -0.019(2) -0.018(1)
F(6) 0.045(2) 0.035(2) 0.033(2) -0.005(1) -0.004(1) -0.022(1)
F(7) 0.043(2) 0.028(2) 0.060(2) 0.003(1) 0.012(2) -0.027(2)
F(8) 0.038(2) 0.054(2) 0.069(3) 0.024(2) -0.013(2) -0.030(2)
F(9) 0.032(2) 0.051(2) 0.047(2) 0.010(2) -0.014(2) -0.032(2)
F(10) 0.032(2) 0.026(1) 0.027(2) -0.006(1) 0.005(1) -0.016(1)
F(11) 0.027(2) 0.030(2) 0.027(2) -0.003(1) 0.010(1) -0.014(1)
F(12) 0.019(1) 0.030(2) 0.031(2) -0.005(1) 0.003(1) -0.009(1)
F(13) 0.021(2) 0.025(1) 0.029(2) -0.002(1) -0.004(1) -0.014(1)
O(1) 0.029(2) 0.037(2) 0.030(2) 0.001(2) -0.011(2) -0.017(2)
O(2) 0.026(2) 0.024(2) 0.042(2) -0.005(2) 0.008(2) -0.007(2)
O(3) 0.025(2) 0.030(2) 0.030(2) -0.007(2) -0.004(2) -0.010(2)
O(4) 0.026(2) 0.027(2) 0.024(2) -0.007(1) -0.004(1) -0.003(1)
O(5) 0.020(2) 0.040(2) 0.076(3) 0.002(2) -0.008(2) -0.013(2)
O(6) 0.028(2) 0.028(2) 0.053(3) 0.002(2) 0.007(2) -0.023(2)
N(1) 0.024(2) 0.016(2) 0.017(2) -0.004(2) -0.001(2) -0.006(2)
N(2) 0.025(2) 0.015(2) 0.015(2) -0.000(2) -0.001(2) -0.006(1)
N(3) 0.026(2) 0.015(2) 0.018(2) -0.001(2) 0.002(2) -0.007(2)
N(4) 0.029(2) 0.013(2) 0.014(2) -0.001(2) 0.003(2) -0.004(1)
N(5) 0.020(2) 0.017(2) 0.015(2) -0.003(2) 0.004(2) -0.005(1)
N(6) 0.018(2) 0.013(2) 0.022(2) -0.002(1) -0.001(2) -0.006(2)
C(1) 0.016(2) 0.018(2) 0.024(2) -0.001(2) -0.003(2) -0.009(2)
C(2) 0.030(3) 0.020(2) 0.024(2) -0.005(2) 0.004(2) -0.008(2)
C(3) 0.035(3) 0.019(2) 0.021(2) -0.007(2) 0.000(2) -0.004(2)
C(4) 0.023(2) 0.017(2) 0.017(2) 0.002(2) 0.002(2) -0.006(2)
C(5) 0.022(2) 0.015(2) 0.018(2) -0.002(2) 0.002(2) -0.003(2)
C(6) 0.028(3) 0.018(2) 0.016(2) 0.000(2) -0.001(2) -0.005(2)
C(7) 0.053(4) 0.016(2) 0.018(2) 0.000(2) -0.006(2) -0.004(2)
C(8) 0.049(3) 0.015(2) 0.017(2) 0.002(2) -0.004(2) -0.004(2)
C(9) 0.025(3) 0.013(2) 0.022(2) -0.001(2) -0.003(2) -0.005(2)
C(10) 0.020(2) 0.014(2) 0.015(2) -0.000(2) -0.000(2) -0.003(2)
C(11) 0.018(2) 0.017(2) 0.016(2) -0.000(2) -0.001(2) -0.007(2)
C(12) 0.021(2) 0.018(2) 0.019(2) -0.003(2) 0.003(2) -0.006(2)
C(13) 0.021(2) 0.019(2) 0.019(2) 0.003(2) -0.000(2) -0.008(2)
C(14) 0.022(2) 0.018(2) 0.017(2) -0.001(2) -0.001(2) -0.009(2)
C(15) 0.022(2) 0.019(2) 0.016(2) -0.001(2) 0.002(2) -0.010(2)
C(16) 0.024(2) 0.015(2) 0.017(2) 0.001(2) -0.000(2) -0.004(2)
C(17) 0.035(3) 0.013(2) 0.027(3) 0.002(2) 0.003(2) -0.007(2)
C(18) 0.041(3) 0.016(2) 0.020(2) -0.006(2) 0.006(2) -0.002(2)
C(19) 0.020(2) 0.020(2) 0.019(2) 0.000(2) 0.002(2) -0.006(2)
C(20) 0.022(2) 0.017(2) 0.014(2) 0.001(2) 0.001(2) -0.004(2)
C(21) 0.020(2) 0.017(2) 0.014(2) 0.001(2) 0.003(2) -0.004(2)
C(22) 0.022(2) 0.019(2) 0.016(2) -0.000(2) 0.003(2) -0.004(2)
C(23) 0.023(3) 0.020(2) 0.018(2) -0.003(2) 0.001(2) -0.001(2)
C(24) 0.018(2) 0.014(2) 0.018(2) -0.002(2) -0.001(2) -0.002(2)
C(25) 0.023(2) 0.015(2) 0.021(2) -0.005(2) 0.002(2) -0.003(2)
C(26) 0.022(2) 0.017(2) 0.019(2) -0.003(2) 0.002(2) -0.005(2)
C(27) 0.033(3) 0.021(2) 0.019(2) -0.004(2) -0.003(2) -0.004(2)
C(28) 0.025(3) 0.024(2) 0.021(2) -0.002(2) -0.006(2) -0.009(2)
C(29) 0.017(2) 0.016(2) 0.021(2) -0.000(2) 0.000(2) -0.008(2)
C(30) 0.016(2) 0.016(2) 0.023(2) -0.002(2) -0.000(2) -0.009(2)
C(31) 0.023(2) 0.013(2) 0.018(2) -0.001(2) 0.004(2) -0.005(2)
C(32) 0.019(2) 0.017(2) 0.020(2) -0.001(2) 0.002(2) -0.007(2)
C(33) 0.026(3) 0.013(2) 0.024(2) -0.002(2) 0.000(2) -0.007(2)
C(34) 0.028(3) 0.017(2) 0.029(3) 0.003(2) 0.005(2) -0.003(2)
C(35) 0.019(2) 0.026(2) 0.021(2) 0.005(2) -0.001(2) -0.008(2)
C(36) 0.022(3) 0.019(2) 0.023(2) 0.001(2) 0.002(2) -0.012(2)
C(37) 0.030(3) 0.012(2) 0.019(2) 0.007(2) -0.003(2) -0.004(2)
C(38) 0.025(3) 0.021(2) 0.025(3) 0.006(2) 0.008(2) -0.001(2)
C(39) 0.050(4) 0.030(3) 0.032(3) 0.007(3) 0.019(3) 0.004(2)
C(40) 0.071(5) 0.039(3) 0.020(3) 0.031(3) 0.009(3) 0.001(3)
C(41) 0.055(4) 0.033(3) 0.020(3) 0.021(3) -0.006(3) -0.011(2)
C(42) 0.036(3) 0.023(2) 0.019(2) 0.011(2) -0.007(2) -0.009(2)
C(43) 0.023(2) 0.015(2) 0.018(2) -0.001(2) 0.003(2) -0.005(2)
C(44) 0.029(3) 0.025(2) 0.025(3) 0.004(2) -0.005(2) -0.012(2)
C(45) 0.025(3) 0.029(3) 0.035(3) 0.007(2) 0.001(2) -0.014(2)
C(46) 0.032(3) 0.020(2) 0.034(3) -0.001(2) 0.015(2) -0.013(2)
C(47) 0.037(3) 0.018(2) 0.021(2) -0.007(2) 0.006(2) -0.010(2)
C(48) 0.027(3) 0.019(2) 0.016(2) -0.000(2) 0.001(2) -0.005(2)
C(49) 0.022(2) 0.014(2) 0.021(2) -0.003(2) 0.002(2) -0.008(2)
C(50) 0.027(3) 0.015(2) 0.025(2) -0.002(2) 0.001(2) -0.009(2)
C(51) 0.022(3) 0.022(2) 0.036(3) -0.007(2) 0.006(2) -0.010(2)
C(52) 0.036(3) 0.023(2) 0.030(3) -0.008(2) 0.012(2) -0.004(2)
C(53) 0.042(3) 0.022(2) 0.017(2) -0.003(2) 0.001(2) -0.006(2)
C(54) 0.029(3) 0.016(2) 0.020(2) -0.004(2) 0.003(2) -0.007(2)
C(55) 0.024(3) 0.012(2) 0.018(2) -0.001(2) -0.001(2) -0.003(2)
C(56) 0.021(2) 0.015(2) 0.017(2) -0.000(2) -0.001(2) -0.004(2)
C(57) 0.024(3) 0.015(2) 0.021(2) -0.000(2) -0.002(2) -0.007(2)
C(58) 0.016(2) 0.020(2) 0.023(2) -0.002(2) 0.003(2) -0.003(2)
C(59) 0.022(2) 0.024(2) 0.019(2) 0.001(2) 0.006(2) -0.007(2)
C(60) 0.022(2) 0.019(2) 0.021(2) -0.005(2) 0.001(2) -0.009(2)
C(61) 0.026(3) 0.020(2) 0.019(2) -0.009(2) -0.002(2) -0.007(2)
C(62) 0.045(3) 0.020(2) 0.026(3) -0.014(2) 0.007(2) -0.011(2)
C(63) 0.073(5) 0.031(3) 0.028(3) -0.027(3) 0.010(3) -0.020(2)
C(64) 0.083(6) 0.039(3) 0.027(3) -0.036(4) -0.010(3) -0.004(3)
C(65) 0.050(4) 0.043(3) 0.035(3) -0.026(3) -0.021(3) 0.013(3)
C(66) 0.029(3) 0.026(3) 0.032(3) -0.010(2) -0.008(2) 0.002(2)
C(67) 0.038(4) 0.036(3) 0.074(5) -0.018(3) 0.009(3) -0.006(3)
C(68) 0.035(4) 0.060(4) 0.054(4) 0.009(3) -0.022(3) -0.034(4)
C(69) 0.036(4) 0.047(4) 0.046(4) -0.007(3) -0.010(3) -0.015(3)
C(70) 0.037(3) 0.029(3) 0.028(3) -0.001(2) -0.010(2) -0.010(2)
C(71) 0.054(4) 0.021(3) 0.051(4) 0.003(3) 0.028(3) -0.008(3)
C(72) 0.025(4) 0.073(5) 0.101(7) 0.004(3) -0.011(4) -0.008(5)
C(73) 0.047(6) 0.13(1) 0.18(1) 0.001(6) 0.008(8) -0.06(1)
C(74) 0.032(4) 0.068(5) 0.053(4) 0.006(3) -0.006(3) -0.022(4)

loop_
_atom_type_symbol
_atom_type_description
_atom_type_scat_dispersion_real
_atom_type_scat_dispersion_imag
_atom_type_scat_source
C C 0.003 0.002
;
International Tables for Crystallography
(1992, Vol. C, Tables 4.2.6.8 and 6.1.1.4)
;
H H 0.000 0.000
;
International Tables for Crystallography
(1992, Vol. C, Table 6.1.1.4)
;
O O 0.011 0.006
;
International Tables for Crystallography
(1992, Vol. C, Tables 4.2.6.8 and 6.1.1.4)
;
N N 0.006 0.003
;
International Tables for Crystallography
(1992, Vol. C, Tables 4.2.6.8 and 6.1.1.4)
;
F F 0.017 0.010
;
International Tables for Crystallography
(1992, Vol. C, Tables 4.2.6.8 and 6.1.1.4)
;
Cl Cl 0.148 0.159
;
International Tables for Crystallography
(1992, Vol. C, Tables 4.2.6.8 and 6.1.1.4)
;

loop_
_geom_angle_atom_site_label_1
_geom_angle_atom_site_label_2
_geom_angle_atom_site_label_3
_geom_angle
Cl(1) C(73) Cl(2) 115.4(9)
Cl(1) C(73) Cl(3) 124(1)
Cl(2) C(73) Cl(3) 109.4(9)
Cl(4) C(74) Cl(5) 113.1(5)
Cl(4) C(74) Cl(6) 110.9(5)
Cl(5) C(74) Cl(6) 110.6(5)
F(1) C(33) C(32) 120.8(4)
F(1) C(33) C(34) 118.3(4)
F(2) C(34) C(33) 120.7(5)
F(2) C(34) C(35) 118.8(5)
F(3) C(35) C(34) 120.2(4)
F(3) C(35) C(36) 119.3(5)
F(4) C(36) C(35) 118.1(4)
F(4) C(36) C(31) 122.8(4)
F(5) C(48) C(43) 120.1(4)
F(5) C(48) C(47) 118.0(5)
F(6) C(47) C(46) 119.9(5)
F(6) C(47) C(48) 120.6(5)
F(7) C(46) C(47) 119.7(5)
F(7) C(46) C(45) 119.4(5)
F(8) C(45) C(44) 121.3(6)
F(8) C(45) C(46) 120.7(5)
F(9) C(44) C(43) 120.4(5)
F(9) C(44) C(45) 116.3(5)
F(10) C(60) C(55) 120.7(4)
F(10) C(60) C(59) 118.8(4)
F(11) C(59) C(60) 119.9(5)
F(11) C(59) C(58) 120.0(5)
F(12) C(58) C(59) 118.8(4)
F(12) C(58) C(57) 120.0(5)
F(13) C(57) C(56) 121.6(4)
F(13) C(57) C(58) 118.8(5)
C(68) O(1) C(42) 117.0(4)
O(1) C(42) C(37) 115.4(4)
O(1) C(42) C(41) 123.8(5)
O(2) C(38) C(37) 116.3(4)
O(2) C(38) C(39) 123.9(5)
C(67) O(2) C(38) 117.9(5)
O(3) C(50) C(49) 115.4(4)
O(3) C(50) C(51) 124.7(5)
C(69) O(3) C(50) 117.4(4)
O(4) C(54) C(49) 115.6(4)
O(4) C(54) C(53) 123.8(5)
C(70) O(4) C(54) 118.2(4)
O(5) C(66) C(61) 114.9(5)
O(5) C(66) C(65) 125.4(5)
C(72) O(5) C(66) 117.0(6)
O(6) C(62) C(61) 115.3(5)
O(6) C(62) C(63) 124.1(5)
C(71) O(6) C(62) 117.4(5)
C(4) N(1) C(1) 107.9(4)
N(1) C(1) C(30) 122.0(4)
N(1) C(1) C(2) 108.4(4)
N(1) C(4) C(5) 119.9(4)
N(1) C(4) C(3) 109.0(4)
N(2) C(6) C(5) 112.0(4)
C(9) N(2) C(6) 110.2(4)
C(31) N(2) C(6) 108.3(4)
N(2) C(6) C(7) 107.3(4)
N(2) C(9) C(10) 128.4(4)
C(31) N(2) C(9) 140.5(4)
N(2) C(9) C(8) 103.5(4)
N(2) C(31) C(32) 106.6(4)
N(2) C(31) C(36) 131.6(5)
N(3) C(11) C(10) 125.2(4)
C(14) N(3) C(11) 105.0(4)
N(3) C(11) C(12) 112.1(4)
N(3) C(14) C(13) 110.3(4)
N(3) C(14) C(15) 123.5(4)
N(4) C(16) C(15) 123.8(4)
N(4) C(16) C(17) 107.3(4)
C(19) N(4) C(16) 110.0(4)
N(4) C(19) C(20) 124.2(4)
N(4) C(19) C(18) 107.0(4)
C(56) N(5) C(21) 140.3(4)
N(5) C(21) C(20) 127.2(4)
N(5) C(21) C(22) 103.9(4)
C(24) N(5) C(21) 110.6(4)
C(56) N(5) C(24) 109.0(4)
N(5) C(24) C(25) 110.3(4)
N(5) C(24) C(23) 107.1(4)
N(5) C(56) C(55) 106.3(4)
N(5) C(56) C(57) 132.7(5)
N(6) C(26) C(25) 119.3(4)
N(6) C(26) C(27) 111.0(4)
C(29) N(6) C(26) 106.6(4)
N(6) C(29) C(30) 122.7(4)
N(6) C(29) C(28) 108.7(4)
C(1) C(2) C(3) 107.3(5)
C(30) C(1) C(2) 129.5(5)
C(1) C(30) C(29) 125.4(5)
C(1) C(30) C(61) 119.0(4)
C(2) C(3) C(4) 107.4(4)
C(3) C(4) C(5) 131.1(4)
C(4) C(5) C(32) 129.8(4)
C(4) C(5) C(6) 125.5(4)
C(32) C(5) C(6) 104.7(4)
C(5) C(6) C(7) 140.4(5)
C(5) C(32) C(33) 133.8(5)
C(5) C(32) C(31) 108.2(4)
C(6) C(7) C(8) 108.0(5)
C(7) C(8) C(9) 109.8(4)
C(8) C(9) C(10) 126.4(4)
C(9) C(10) C(37) 123.6(4)
C(9) C(10) C(11) 121.8(4)
C(37) C(10) C(11) 113.9(4)
C(10) C(11) C(12) 122.7(4)
C(10) C(37) C(38) 119.7(5)
C(10) C(37) C(42) 121.1(4)
C(11) C(12) C(13) 106.5(4)
C(12) C(13) C(14) 106.2(4)
C(13) C(14) C(15) 126.3(5)
C(14) C(15) C(43) 119.1(4)
C(14) C(15) C(16) 126.7(5)
C(43) C(15) C(16) 114.2(4)
C(15) C(16) C(17) 129.0(5)
C(15) C(43) C(44) 121.2(5)
C(15) C(43) C(48) 122.2(4)
C(16) C(17) C(18) 107.2(4)
C(17) C(18) C(19) 108.5(4)
C(18) C(19) C(20) 128.7(4)
C(19) C(20) C(21) 120.2(4)
C(19) C(20) C(49) 118.0(4)
C(49) C(20) C(21) 120.7(4)
C(20) C(21) C(22) 127.0(4)
C(20) C(49) C(50) 122.6(4)
C(20) C(49) C(54) 118.6(4)
C(21) C(22) C(23) 109.4(4)
C(22) C(23) C(24) 108.5(5)
C(23) C(24) C(25) 142.3(5)
C(24) C(25) C(26) 125.5(4)
C(24) C(25) C(55) 106.3(4)
C(25) C(26) C(27) 129.7(4)
C(55) C(25) C(26) 127.7(4)
C(25) C(55) C(56) 107.8(4)
C(25) C(55) C(60) 134.2(5)
C(26) C(27) C(28) 106.1(4)
C(27) C(28) C(29) 107.7(5)
C(28) C(29) C(30) 128.2(5)
C(29) C(30) C(61) 115.5(4)
C(30) C(61) C(66) 119.8(5)
C(30) C(61) C(62) 121.0(5)
C(31) C(32) C(33) 117.6(4)
C(36) C(31) C(32) 120.9(4)
C(31) C(36) C(35) 119.0(5)
C(32) C(33) C(34) 120.9(5)
C(33) C(34) C(35) 120.5(4)
C(34) C(35) C(36) 120.4(5)
C(42) C(37) C(38) 119.2(4)
C(37) C(38) C(39) 119.8(5)
C(37) C(42) C(41) 120.7(5)
C(38) C(39) C(40) 118.7(6)
C(39) C(40) C(41) 123.1(5)
C(40) C(41) C(42) 118.4(6)
C(48) C(43) C(44) 116.6(5)
C(43) C(44) C(45) 123.3(5)
C(43) C(48) C(47) 121.9(5)
C(44) C(45) C(46) 117.9(5)
C(45) C(46) C(47) 120.8(5)
C(46) C(47) C(48) 119.4(5)
C(49) C(50) C(51) 119.8(5)
C(54) C(49) C(50) 118.7(4)
C(49) C(54) C(53) 120.6(5)
C(50) C(51) C(52) 120.2(5)
C(51) C(52) C(53) 121.5(5)
C(52) C(53) C(54) 119.1(5)
C(60) C(55) C(56) 117.7(5)
C(55) C(56) C(57) 120.4(4)
C(55) C(60) C(59) 120.6(5)
C(56) C(57) C(58) 119.4(5)
C(57) C(58) C(59) 121.2(5)
C(58) C(59) C(60) 120.1(5)
C(66) C(61) C(62) 119.2(5)
C(61) C(62) C(63) 120.7(6)
C(61) C(66) C(65) 119.7(5)
C(62) C(63) C(64) 119.2(6)
C(63) C(64) C(65) 121.9(7)
C(64) C(65) C(66) 119.3(7)
Cl(1) C(73) H(43) 101.5483
Cl(2) C(73) H(43) 101.3842
Cl(3) C(73) H(43) 100.6893
Cl(4) C(74) H(42) 107.2812
Cl(5) C(74) H(42) 107.3513
Cl(6) C(74) H(42) 107.3024
O(1) C(68) H(23) 109.1329
O(1) C(68) H(21) 109.5753
O(1) C(68) H(22) 109.5386
O(2) C(67) H(18) 109.0724
O(2) C(67) H(19) 109.5662
O(2) C(67) H(20) 109.4713
O(3) C(69) H(29) 109.5057
O(3) C(69) H(27) 109.8041
O(3) C(69) H(28) 109.4792
O(4) C(70) H(30) 109.4258
O(4) C(70) H(31) 109.0935
O(4) C(70) H(32) 109.4132
O(5) C(72) H(39) 110.0806
O(5) C(72) H(40) 109.5174
O(5) C(72) H(41) 109.4967
O(6) C(71) H(36) 109.3716
O(6) C(71) H(37) 109.5515
O(6) C(71) H(38) 109.5727
H(3) N(1) C(1) 126.0684
H(3) N(1) C(4) 126.0800
H(10) N(4) C(16) 125.0029
H(10) N(4) C(19) 124.9841
C(1) C(2) H(1) 126.3568
C(2) C(3) H(2) 126.3127
H(1) C(2) C(3) 126.3100
H(2) C(3) C(4) 126.3045
C(6) C(7) H(4) 125.9612
H(4) C(7) C(8) 125.9983
C(7) C(8) H(5) 125.1159
H(5) C(8) C(9) 125.0714
C(11) C(12) H(6) 126.7814
C(12) C(13) H(7) 126.8749
H(6) C(12) C(13) 126.7648
H(7) C(13) C(14) 126.9284
C(16) C(17) H(8) 126.4249
H(8) C(17) C(18) 126.3684
C(17) C(18) H(9) 125.7593
H(9) C(18) C(19) 125.7169
C(21) C(22) H(11) 125.2797
H(11) C(22) C(23) 125.2783
C(22) C(23) H(12) 125.7243
H(12) C(23) C(24) 125.7741
C(26) C(27) H(13) 126.9453
H(13) C(27) C(28) 126.9799
C(27) C(28) H(14) 126.0967
H(14) C(28) C(29) 126.2088
C(38) C(39) H(15) 120.6395
H(15) C(39) C(40) 120.6458
C(39) C(40) H(16) 118.4324
C(40) C(41) H(17) 120.7773
H(16) C(40) C(41) 118.5088
H(17) C(41) C(42) 120.8572
C(50) C(51) H(24) 119.8897
H(24) C(51) C(52) 119.9142
C(51) C(52) H(25) 119.2645
C(52) C(53) H(26) 120.4846
H(25) C(52) C(53) 119.2780
H(26) C(53) C(54) 120.4478
C(62) C(63) H(33) 120.4259
H(33) C(63) C(64) 120.3268
C(63) C(64) H(34) 119.0747
C(64) C(65) H(35) 120.3633
H(34) C(64) C(65) 118.9954
H(35) C(65) C(66) 120.3773
H(19) C(67) H(18) 109.7293
H(20) C(67) H(18) 109.6412
H(20) C(67) H(19) 109.3468
H(23) C(68) H(21) 109.4750
H(22) C(68) H(21) 109.3949
H(23) C(68) H(22) 109.7107
H(29) C(69) H(27) 109.4806
H(28) C(69) H(27) 109.3293
H(29) C(69) H(28) 109.2268
H(31) C(70) H(30) 109.6708
H(32) C(70) H(30) 109.5289
H(32) C(70) H(31) 109.6939
H(37) C(71) H(36) 109.4908
H(38) C(71) H(36) 109.4952
H(38) C(71) H(37) 109.3457
H(40) C(72) H(39) 109.1798
H(41) C(72) H(39) 108.7322
H(41) C(72) H(40) 109.8193

loop_
_geom_bond_atom_site_label_1
_geom_bond_atom_site_label_2
_geom_bond_distance
Cl(1) C(73) 1.77(2)
Cl(2) C(73) 1.66(2)
Cl(3) C(73) 1.73(1)
Cl(4) C(74) 1.716(9)
Cl(5) C(74) 1.731(9)
Cl(6) C(74) 1.749(7)
F(1) C(33) 1.352(6)
F(2) C(34) 1.339(5)
F(3) C(35) 1.343(6)
F(4) C(36) 1.346(6)
F(5) C(48) 1.334(6)
F(6) C(47) 1.339(7)
F(7) C(46) 1.355(7)
F(8) C(45) 1.338(6)
F(9) C(44) 1.358(7)
F(10) C(60) 1.353(6)
F(11) C(59) 1.343(6)
F(12) C(58) 1.348(6)
F(13) C(57) 1.350(6)
O(1) C(42) 1.360(7)
O(1) C(68) 1.449(8)
O(2) C(38) 1.356(7)
O(2) C(67) 1.437(8)
O(3) C(50) 1.359(6)
O(3) C(69) 1.426(8)
O(4) C(54) 1.363(7)
O(4) C(70) 1.420(7)
O(5) C(66) 1.344(8)
O(5) C(72) 1.450(8)
O(6) C(62) 1.359(7)
O(6) C(71) 1.428(8)
N(1) C(1) 1.396(7)
N(1) C(4) 1.357(6)
N(2) C(6) 1.384(7)
N(2) C(9) 1.430(6)
N(2) C(31) 1.394(5)
N(3) C(11) 1.339(6)
N(3) C(14) 1.401(6)
N(4) C(16) 1.375(6)
N(4) C(19) 1.371(6)
N(5) C(21) 1.417(6)
N(5) C(24) 1.392(7)
N(5) C(56) 1.391(6)
N(6) C(26) 1.352(6)
N(6) C(29) 1.400(7)
C(1) C(2) 1.404(6)
C(1) C(30) 1.404(7)
C(2) C(3) 1.384(8)
C(3) C(4) 1.415(7)
C(4) C(5) 1.444(7)
C(5) C(6) 1.365(7)
C(5) C(32) 1.459(6)
C(6) C(7) 1.439(6)
C(7) C(8) 1.363(8)
C(8) C(9) 1.465(7)
C(9) C(10) 1.354(7)
C(10) C(11) 1.465(6)
C(10) C(37) 1.491(6)
C(11) C(12) 1.449(7)
C(12) C(13) 1.359(6)
C(13) C(14) 1.449(7)
C(14) C(15) 1.368(6)
C(15) C(16) 1.429(7)
C(15) C(43) 1.508(7)
C(16) C(17) 1.410(6)
C(17) C(18) 1.387(8)
C(18) C(19) 1.401(7)
C(19) C(20) 1.445(7)
C(20) C(21) 1.369(7)
C(20) C(49) 1.494(6)
C(21) C(22) 1.471(7)
C(22) C(23) 1.361(8)
C(23) C(24) 1.432(7)
C(24) C(25) 1.368(7)
C(25) C(26) 1.475(7)
C(25) C(55) 1.441(7)
C(26) C(27) 1.418(7)
C(27) C(28) 1.384(7)
C(28) C(27) 1.384(7)
C(28) C(29) 1.413(7)
C(29) C(28) 1.413(7)
C(29) C(30) 1.392(6)
C(30) C(61) 1.499(8)
C(31) C(32) 1.421(7)
C(31) C(36) 1.382(7)
C(32) C(33) 1.397(6)
C(33) C(34) 1.375(7)
C(34) C(35) 1.382(8)
C(35) C(36) 1.391(6)
C(37) C(38) 1.419(7)
C(37) C(42) 1.392(8)
C(38) C(39) 1.409(7)
C(39) C(40) 1.37(1)
C(40) C(41) 1.39(1)
C(41) C(42) 1.400(7)
C(43) C(44) 1.371(7)
C(43) C(48) 1.386(7)
C(44) C(45) 1.387(8)
C(45) C(46) 1.380(9)
C(46) C(47) 1.368(7)
C(47) C(48) 1.383(7)
C(49) C(50) 1.418(7)
C(49) C(54) 1.409(7)
C(50) C(51) 1.390(7)
C(51) C(52) 1.382(8)
C(52) C(53) 1.386(9)
C(53) C(54) 1.399(7)
C(55) C(56) 1.430(7)
C(55) C(60) 1.404(7)
C(56) C(57) 1.392(7)
C(57) C(58) 1.370(7)
C(58) C(59) 1.387(8)
C(59) C(60) 1.385(7)
C(61) C(62) 1.403(8)
C(61) C(66) 1.403(8)
C(62) C(63) 1.395(9)
C(63) C(64) 1.37(1)
C(64) C(65) 1.39(1)
C(65) C(66) 1.40(1)
N(1) H(3) 0.9500
N(4) H(10) 0.9500
C(2) H(1) 0.9499
C(3) H(2) 0.9499
C(7) H(4) 0.9500
C(8) H(5) 0.9500
C(12) H(6) 0.9501
C(13) H(7) 0.9500
C(17) H(8) 0.9500
C(18) H(9) 0.9500
C(22) H(11) 0.9500
C(23) H(12) 0.9501
C(27) H(13) 0.9499
C(28) H(14) 0.9500
C(39) H(15) 0.9500
C(40) H(16) 0.9501
C(41) H(17) 0.9500
C(51) H(24) 0.9500
C(52) H(25) 0.9500
C(53) H(26) 0.9500
C(63) H(33) 0.9500
C(64) H(34) 0.9500
C(65) H(35) 0.9500
C(67) H(18) 0.9500
C(67) H(19) 0.9500
C(67) H(20) 0.9500
C(68) H(21) 0.9500
C(68) H(22) 0.9500
C(68) H(23) 0.9499
C(69) H(27) 0.9500
C(69) H(28) 0.9501
C(69) H(29) 0.9499
C(70) H(30) 0.9500
C(70) H(31) 0.9500
C(70) H(32) 0.9500
C(71) H(36) 0.9501
C(71) H(37) 0.9499
C(71) H(38) 0.9501
C(72) H(39) 0.9501
C(72) H(40) 0.9499
C(72) H(41) 0.9501
C(73) H(43) 0.9500
C(74) H(42) 0.9500
H(14) C(28) 0.9500

loop_
_geom_contact_atom_site_label_1
_geom_contact_atom_site_label_2
_geom_contact_distance
_geom_contact_site_symmetry_2
Cl(1) Cl(2) 2.893(7) .
Cl(1) Cl(3) 3.085(8) .
Cl(1) F(8) 3.394(6) 64501
Cl(1) O(5) 3.473(7) 65501
Cl(1) C(4) 3.529(6) .
Cl(1) C(5) 3.505(6) .
Cl(1) C(72) 3.57(1) 65501
Cl(2) Cl(3) 2.763(8) .
Cl(3) O(5) 3.561(9) 65501
Cl(3) C(56) 3.583(7) .
Cl(4) Cl(5) 2.876(7) .
Cl(4) Cl(6) 2.854(4) .
Cl(4) N(4) 3.513(6) .
Cl(4) C(21) 3.580(6) .
Cl(5) Cl(6) 2.862(3) .
Cl(6) O(1) 3.485(4) .
Cl(6) O(2) 3.194(4) 65501
Cl(6) C(8) 3.479(6) 65501
Cl(6) C(68) 3.513(8) .
F(1) F(2) 2.700(5) .
F(1) F(5) 3.395(4) 54501
F(1) F(6) 3.006(4) 54501
F(1) F(8) 2.914(5) 64501
F(1) C(3) 2.951(6) .
F(1) C(4) 3.226(5) .
F(1) C(5) 3.102(5) .
F(1) C(32) 2.390(5) .
F(1) C(34) 2.341(7) .
F(1) C(46) 3.547(7) 54501
F(1) C(47) 2.966(6) 54501
F(1) C(48) 3.186(6) 54501
F(2) F(3) 2.701(5) .
F(2) F(3) 3.092(5) 65602
F(2) F(5) 3.597(5) 54501
F(2) F(6) 3.108(5) 54501
F(2) F(7) 2.999(5) 64501
F(2) F(8) 3.034(5) 64501
F(2) C(33) 2.358(5) .
F(2) C(35) 2.342(6) .
F(2) C(39) 3.565(6) 65602
F(2) C(40) 3.192(7) 65602
F(2) C(45) 3.347(7) 64501
F(2) C(46) 3.334(7) 64501
F(3) F(2) 3.092(5) 65602
F(3) F(3) 3.576(4) 65602
F(3) F(4) 2.685(4) .
F(3) F(6) 2.915(5) 66602
F(3) F(7) 2.880(5) 64501
F(3) C(34) 2.362(7) .
F(3) C(34) 3.535(6) 65602
F(3) C(36) 2.359(5) .
F(3) C(67) 3.356(8) 65501
F(4) O(1) 3.107(5) .
F(4) N(2) 3.036(5) .
F(4) C(9) 3.445(5) .
F(4) C(10) 3.331(5) .
F(4) C(31) 2.395(6) .
F(4) C(35) 2.347(6) .
F(4) C(37) 2.752(6) .
F(4) C(38) 3.252(6) .
F(4) C(41) 3.262(7) .
F(4) C(42) 2.740(6) .
F(4) C(67) 3.246(7) 65501
F(5) F(1) 3.395(4) 56501
F(5) F(2) 3.597(5) 56501
F(5) F(6) 2.691(5) .
F(5) C(13) 3.379(6) .
F(5) C(14) 3.257(6) .
F(5) C(15) 2.860(7) .
F(5) C(40) 3.579(9) 66602
F(5) C(41) 3.150(7) 66602
F(5) C(43) 2.356(6) .
F(5) C(44) 3.574(6) .
F(5) C(46) 3.577(6) .
F(5) C(47) 2.328(6) .
F(6) F(1) 3.006(4) 56501
F(6) F(2) 3.108(5) 56501
F(6) F(3) 2.915(5) 66602
F(6) F(7) 2.709(5) .
F(6) C(33) 3.175(6) 56501
F(6) C(34) 3.225(7) 56501
F(6) C(46) 2.343(7) .
F(6) C(48) 2.365(6) .
F(7) F(2) 2.999(5) 46501
F(7) F(3) 2.880(5) 46501
F(7) F(8) 2.729(6) .
F(7) C(34) 3.104(7) 46501
F(7) C(35) 3.044(6) 46501
F(7) C(45) 2.361(8) .
F(7) C(47) 2.355(6) .
F(7) C(67) 3.329(9) 56501
F(8) Cl(1) 3.394(6) 46501
F(8) F(1) 2.914(5) 46501
F(8) F(2) 3.034(5) 46501
F(8) F(9) 2.686(6) .
F(8) C(33) 3.127(6) 46501
F(8) C(34) 3.162(7) 46501
F(8) C(44) 2.376(6) .
F(8) C(46) 2.363(7) .
F(9) C(15) 2.843(6) .
F(9) C(16) 3.175(6) .
F(9) C(17) 3.367(7) .
F(9) C(43) 2.368(6) .
F(9) C(45) 2.332(8) .
F(9) C(46) 3.589(7) .
F(9) C(69) 3.369(9) 45501
F(10) F(11) 2.708(5) .
F(10) C(25) 3.105(6) .
F(10) C(26) 3.197(6) .
F(10) C(27) 2.990(6) .
F(10) C(53) 3.508(7) 66502
F(10) C(55) 2.395(6) .
F(10) C(59) 2.357(6) .
F(10) C(59) 3.377(5) 66502
F(10) C(60) 3.331(5) 66502
F(10) C(72) 3.352(9) 65501
F(11) F(11) 3.362(5) 76502
F(11) F(12) 2.710(5) .
F(11) F(12) 2.881(4) 76502
F(11) C(25) 3.585(5) 66502
F(11) C(27) 3.143(6) 65501
F(11) C(27) 3.505(5) 66502
F(11) C(28) 3.424(5) 65501
F(11) C(58) 2.365(6) .
F(11) C(60) 2.362(6) .
F(11) C(70) 3.303(7) 66502
F(12) F(11) 2.881(4) 76502
F(12) F(13) 2.699(4) .
F(12) C(23) 3.212(6) 65501
F(12) C(24) 3.228(5) 65501
F(12) C(25) 3.297(5) 65501
F(12) C(26) 3.395(5) 65501
F(12) C(27) 3.587(5) 66502
F(12) C(57) 2.354(6) .
F(12) C(59) 2.355(6) .
F(12) C(70) 3.453(7) 65501
F(13) O(3) 2.870(5) .
F(13) N(5) 3.044(5) .
F(13) C(20) 3.253(5) .
F(13) C(21) 3.421(6) .
F(13) C(23) 3.308(6) 65501
F(13) C(49) 2.817(5) .
F(13) C(50) 2.694(5) .
F(13) C(51) 3.296(6) .
F(13) C(54) 3.555(5) .
F(13) C(56) 2.393(6) .
F(13) C(58) 2.341(6) .
F(13) C(69) 3.580(8) .
O(1) C(10) 2.749(6) .
O(1) C(11) 2.960(6) .
O(1) C(12) 3.274(6) .
O(1) C(37) 2.327(7) .
O(1) C(41) 2.435(7) .
O(1) C(68) 3.346(9) 66602
O(1) C(74) 3.557(8) .
O(2) Cl(6) 3.194(4) 45501
O(2) N(2) 2.912(6) .
O(2) C(9) 2.905(6) .
O(2) C(10) 2.760(6) .
O(2) C(31) 3.098(6) .
O(2) C(37) 2.358(7) .
O(2) C(39) 2.440(7) .
O(3) C(18) 3.312(7) .
O(3) C(19) 3.047(6) .
O(3) C(20) 2.808(6) .
O(3) C(49) 2.347(6) .
O(3) C(51) 2.434(7) .
O(4) N(5) 2.969(5) .
O(4) C(20) 2.714(6) .
O(4) C(21) 2.805(5) .
O(4) C(22) 3.511(5) .
O(4) C(24) 3.582(5) .
O(4) C(49) 2.345(6) .
O(4) C(53) 2.436(7) .
O(4) C(56) 3.423(6) .
O(5) Cl(1) 3.473(7) 45501
O(5) Cl(3) 3.561(9) 45501
O(5) C(1) 3.451(7) .
O(5) C(29) 3.251(7) .
O(5) C(30) 2.717(6) .
O(5) C(61) 2.316(6) .
O(5) C(65) 2.442(9) .
O(6) C(1) 3.298(7) .
O(6) C(2) 3.588(7) .
O(6) C(29) 3.438(6) .
O(6) C(30) 2.756(6) .
O(6) C(61) 2.333(6) .
O(6) C(63) 2.433(9) .
N(1) N(6) 2.734(5) .
N(1) C(2) 2.271(7) .
N(1) C(3) 2.257(6) .
N(1) C(5) 2.424(6) .
N(1) C(6) 2.962(7) .
N(1) C(7) 3.250(7) .
N(1) C(29) 2.951(6) .
N(1) C(30) 2.449(7) .
N(2) C(5) 2.279(7) .
N(2) C(7) 2.274(6) .
N(2) C(8) 2.274(6) .
N(2) C(10) 2.507(6) .
N(2) C(32) 2.257(6) .
N(2) C(33) 3.565(6) .
N(2) C(36) 2.531(6) .
N(2) C(37) 3.076(7) .
N(2) C(38) 3.280(7) .
N(3) N(4) 2.844(5) .
N(3) C(8) 3.042(7) .
N(3) C(9) 3.015(6) .
N(3) C(10) 2.489(5) .
N(3) C(12) 2.313(6) .
N(3) C(13) 2.338(7) .
N(3) C(15) 2.439(6) .
N(3) C(16) 2.994(6) .
N(3) C(74) 3.362(8) .
N(4) C(14) 3.013(6) .
N(4) C(15) 2.473(6) .
N(4) C(17) 2.243(6) .
N(4) C(18) 2.229(6) .
N(4) C(20) 2.489(6) .
N(4) C(21) 2.951(6) .
N(4) C(22) 3.018(7) .
N(5) C(20) 2.495(6) .
N(5) C(22) 2.274(6) .
N(5) C(23) 2.272(7) .
N(5) C(25) 2.265(7) .
N(5) C(49) 3.023(6) .
N(5) C(54) 3.234(6) .
N(5) C(55) 2.257(6) .
N(5) C(57) 2.549(6) .
N(5) C(60) 3.572(7) .
N(6) C(1) 2.964(6) .
N(6) C(23) 3.482(7) .
N(6) C(24) 3.045(6) .
N(6) C(25) 2.440(6) .
N(6) C(27) 2.282(6) .
N(6) C(28) 2.286(7) .
N(6) C(30) 2.450(6) .
N(6) C(72) 3.374(9) 65501
C(1) C(3) 2.246(7) .
C(1) C(4) 2.225(7) .
C(1) C(5) 3.596(7) .
C(1) C(29) 2.485(6) .
C(1) C(61) 2.502(8) .
C(1) C(62) 3.334(8) .
C(1) C(66) 3.420(8) .
C(1) C(73) 3.57(1) 45501
C(2) C(4) 2.256(8) .
C(2) C(30) 2.539(6) .
C(2) C(61) 3.033(7) .
C(2) C(62) 3.593(8) .
C(3) C(5) 2.603(8) .
C(3) C(32) 3.358(8) .
C(3) C(33) 3.588(8) .
C(4) C(6) 2.498(7) .
C(4) C(7) 3.326(7) .
C(4) C(30) 3.561(7) .
C(4) C(32) 2.629(7) .
C(4) C(33) 3.352(7) .
C(5) C(7) 2.639(6) .
C(5) C(9) 3.526(7) .
C(5) C(31) 2.334(7) .
C(5) C(33) 2.627(6) .
C(6) C(8) 2.268(7) .
C(6) C(9) 2.308(7) .
C(6) C(10) 3.588(7) .
C(6) C(31) 2.251(6) .
C(6) C(32) 2.237(6) .
C(6) C(36) 3.598(7) .
C(7) C(9) 2.315(8) .
C(7) C(10) 3.586(7) .
C(7) C(23) 3.336(6) .
C(7) C(31) 3.512(6) .
C(8) Cl(6) 3.479(6) 45501
C(8) C(10) 2.516(7) .
C(8) C(11) 3.016(8) .
C(8) C(22) 3.405(6) .
C(8) C(23) 3.577(7) .
C(9) C(11) 2.463(7) .
C(9) C(31) 2.657(6) .
C(9) C(36) 3.449(6) .
C(9) C(37) 2.509(7) .
C(9) C(38) 3.134(7) .
C(10) C(12) 2.557(7) .
C(10) C(31) 3.356(6) .
C(10) C(38) 2.517(6) .
C(10) C(42) 2.511(7) .
C(11) C(13) 2.250(7) .
C(11) C(14) 2.174(6) .
C(11) C(15) 3.491(6) .
C(11) C(37) 2.478(6) .
C(11) C(38) 3.549(6) .
C(11) C(42) 3.089(6) .
C(12) C(14) 2.246(6) .
C(12) C(15) 3.571(6) .
C(12) C(37) 2.902(6) .
C(12) C(42) 3.234(7) .
C(12) C(68) 3.56(1) 66602
C(13) C(15) 2.513(6) .
C(13) C(43) 2.963(6) .
C(13) C(48) 3.389(7) .
C(14) C(16) 2.500(6) .
C(14) C(43) 2.481(6) .
C(14) C(44) 3.468(6) .
C(14) C(48) 3.245(7) .
C(15) C(17) 2.562(6) .
C(15) C(44) 2.509(7) .
C(15) C(48) 2.534(7) .
C(16) C(18) 2.252(7) .
C(16) C(19) 2.250(7) .
C(16) C(43) 2.466(7) .
C(16) C(44) 3.142(7) .
C(16) C(48) 3.462(7) .
C(17) C(19) 2.263(7) .
C(17) C(43) 2.951(7) .
C(17) C(44) 3.293(8) .
C(18) C(20) 2.565(7) .
C(18) C(49) 3.056(7) .
C(18) C(50) 3.420(8) .
C(19) C(21) 2.440(7) .
C(19) C(22) 3.034(7) .
C(19) C(49) 2.519(7) .
C(19) C(50) 3.192(7) .
C(19) C(54) 3.557(7) .
C(20) C(22) 2.543(7) .
C(20) C(50) 2.555(7) .
C(20) C(54) 2.497(6) .
C(20) C(56) 3.330(7) .
C(21) C(23) 2.313(7) .
C(21) C(24) 2.308(7) .
C(21) C(25) 3.516(7) .
C(21) C(49) 2.490(6) .
C(21) C(54) 3.057(6) .
C(21) C(56) 2.640(7) .
C(21) C(57) 3.445(7) .
C(22) C(24) 2.267(7) .
C(23) F(12) 3.212(6) 45501
C(23) F(13) 3.308(6) 45501
C(23) C(25) 2.650(7) .
C(23) C(26) 3.383(7) .
C(23) C(56) 3.512(7) .
C(24) F(12) 3.228(5) 45501
C(24) C(26) 2.528(7) .
C(24) C(55) 2.248(7) .
C(24) C(56) 2.265(7) .
C(25) F(11) 3.585(5) 66502
C(25) F(12) 3.297(5) 45501
C(25) C(27) 2.618(8) .
C(25) C(56) 2.320(7) .
C(25) C(60) 2.621(7) .
C(26) F(12) 3.395(5) 45501
C(26) C(28) 2.239(8) .
C(26) C(29) 2.206(7) .
C(26) C(30) 3.534(6) .
C(26) C(55) 2.617(7) .
C(26) C(60) 3.326(7) .
C(26) C(72) 3.419(9) 65501
C(27) F(11) 3.143(6) 45501
C(27) F(11) 3.505(5) 66502
C(27) F(12) 3.587(5) 66502
C(27) C(29) 2.259(6) .
C(27) C(55) 3.385(8) .
C(28) F(11) 3.424(5) 45501
C(28) N(6) 2.286(7) .
C(28) C(26) 2.239(8) .
C(28) C(30) 2.522(6) .
C(28) C(61) 2.927(7) .
C(28) C(62) 3.549(7) .
C(28) C(66) 3.516(8) .
C(28) C(70) 3.535(8) 56502
C(29) C(61) 2.446(7) .
C(29) C(62) 3.340(7) .
C(29) C(66) 3.245(8) .
C(29) C(72) 3.503(8) 65501
C(30) C(28) 2.522(6) .
C(30) C(62) 2.526(8) .
C(30) C(66) 2.511(8) .
C(31) C(33) 2.411(7) .
C(31) C(34) 2.763(6) .
C(31) C(35) 2.388(6) .
C(31) C(37) 3.329(7) .
C(31) C(38) 3.238(7) .
C(32) C(34) 2.411(6) .
C(32) C(35) 2.794(7) .
C(32) C(36) 2.439(7) .
C(33) F(6) 3.175(6) 54501
C(33) F(8) 3.127(6) 64501
C(33) C(35) 2.393(8) .
C(33) C(36) 2.784(8) .
C(34) F(3) 3.535(6) 65602
C(34) F(6) 3.225(7) 54501
C(34) F(7) 3.104(7) 64501
C(34) F(8) 3.162(7) 64501
C(34) C(36) 2.407(7) .
C(35) F(7) 3.044(6) 64501
C(36) C(37) 3.249(7) .
C(36) C(38) 3.259(7) .
C(37) C(39) 2.448(7) .
C(37) C(40) 2.772(7) .
C(37) C(41) 2.427(8) .
C(38) C(40) 2.387(8) .
C(38) C(41) 2.801(9) .
C(38) C(42) 2.425(8) .
C(38) C(67) 2.39(1) .
C(39) F(2) 3.565(6) 65602
C(39) C(41) 2.42(1) .
C(39) C(42) 2.800(9) .
C(39) C(47) 3.578(8) 56602
C(39) C(67) 2.83(1) .
C(40) F(2) 3.192(7) 65602
C(40) F(5) 3.579(9) 66602
C(40) C(42) 2.395(8) .
C(41) F(5) 3.150(7) 66602
C(41) C(68) 2.82(1) .
C(42) C(68) 2.40(1) .
C(43) C(45) 2.427(7) .
C(43) C(46) 2.788(7) .
C(43) C(47) 2.421(8) .
C(44) C(46) 2.371(8) .
C(44) C(47) 2.731(8) .
C(44) C(48) 2.345(7) .
C(45) F(2) 3.347(7) 46501
C(45) C(47) 2.389(8) .
C(45) C(48) 2.754(7) .
C(46) F(1) 3.547(7) 56501
C(46) F(2) 3.334(7) 46501
C(46) C(48) 2.375(7) .
C(47) F(1) 2.966(6) 56501
C(47) C(39) 3.578(8) 56602
C(48) F(1) 3.186(6) 56501
C(49) C(51) 2.429(7) .
C(49) C(52) 2.790(7) .
C(49) C(53) 2.439(7) .
C(49) C(56) 3.291(7) .
C(49) C(57) 3.261(7) .
C(50) C(52) 2.402(7) .
C(50) C(53) 2.804(8) .
C(50) C(54) 2.432(8) .
C(50) C(57) 3.557(7) .
C(50) C(69) 2.380(9) .
C(51) C(53) 2.414(8) .
C(51) C(54) 2.787(8) .
C(51) C(69) 2.809(9) .
C(51) C(71) 3.545(8) 56501
C(52) C(54) 2.400(8) .
C(52) C(71) 3.447(9) 56501
C(53) F(10) 3.508(7) 66502
C(53) C(70) 2.813(9) .
C(53) C(71) 3.528(8) 56501
C(54) C(56) 3.343(6) .
C(54) C(57) 3.515(6) .
C(54) C(70) 2.387(8) .
C(55) C(57) 2.448(7) .
C(55) C(58) 2.795(7) .
C(55) C(59) 2.422(7) .
C(56) C(58) 2.385(7) .
C(56) C(59) 2.774(7) .
C(56) C(60) 2.425(7) .
C(57) C(59) 2.402(7) .
C(57) C(60) 2.792(8) .
C(58) C(60) 2.402(8) .
C(59) F(10) 3.377(5) 66502
C(60) F(10) 3.331(5) 66502
C(60) C(60) 3.369(6) 66502
C(61) C(28) 2.927(7) .
C(61) C(63) 2.432(9) .
C(61) C(64) 2.78(1) .
C(61) C(65) 2.427(9) .
C(62) C(28) 3.549(7) .
C(62) C(64) 2.38(1) .
C(62) C(65) 2.782(9) .
C(62) C(66) 2.420(8) .
C(62) C(71) 2.382(9) .
C(63) C(65) 2.41(1) .
C(63) C(66) 2.799(9) .
C(63) C(71) 2.80(1) .
C(64) C(66) 2.41(1) .
C(65) C(72) 2.82(1) .
C(66) C(28) 3.516(8) .
C(66) C(72) 2.383(9) .
C(67) F(3) 3.356(8) 45501
C(67) F(4) 3.246(7) 45501
C(67) F(7) 3.329(9) 54501
C(68) O(1) 3.346(9) 66602
C(68) C(12) 3.56(1) 66602
C(68) C(68) 3.37(1) 66602
C(69) F(9) 3.369(9) 65501
C(70) F(11) 3.303(7) 66502
C(70) F(12) 3.453(7) 45501
C(70) C(28) 3.535(8) 56502
C(71) C(51) 3.545(8) 54501
C(71) C(52) 3.447(9) 54501
C(71) C(53) 3.528(8) 54501
C(72) Cl(1) 3.57(1) 45501
C(72) F(10) 3.352(9) 45501
C(72) N(6) 3.374(9) 45501
C(72) C(26) 3.419(9) 45501
C(72) C(29) 3.503(8) 45501
C(73) C(1) 3.57(1) 65501
Cl(1) H(40) 3.4181 65501
Cl(1) H(41) 3.2683 65501
Cl(1) H(43) 2.1666 .
Cl(2) H(4) 3.5712 65501
Cl(2) H(18) 3.2796 65501
Cl(2) H(43) 2.0657 .
Cl(3) H(40) 3.0814 65501
Cl(3) H(43) 2.1203 .
Cl(4) H(10) 3.0086 .
Cl(4) H(42) 2.1944 .
Cl(5) H(17) 3.3997 66602
Cl(5) H(23) 3.4356 .
Cl(5) H(42) 2.2087 .
Cl(6) H(5) 3.4833 65501
Cl(6) H(18) 3.5897 65501
Cl(6) H(21) 3.4094 .
Cl(6) H(23) 3.1304 .
Cl(6) H(42) 2.2252 .
F(1) H(2) 2.4177 .
F(1) H(8) 3.4690 54501
F(2) H(15) 3.4434 65602
F(2) H(16) 2.7498 65602
F(3) H(18) 3.1276 65501
F(3) H(19) 3.5053 65501
F(3) H(20) 2.9212 65501
F(4) H(18) 2.7669 65501
F(4) H(20) 2.8815 65501
F(4) H(21) 3.1758 .
F(5) H(7) 3.1687 .
F(5) H(16) 3.3071 66602
F(5) H(17) 2.5109 66602
F(5) H(21) 3.3099 66602
F(5) H(22) 3.5775 66602
F(6) H(15) 2.9826 56602
F(6) H(19) 3.5129 56501
F(6) H(20) 2.9392 56602
F(7) H(2) 3.3646 56501
F(7) H(15) 3.4986 56602
F(7) H(18) 2.9134 56501
F(7) H(19) 2.9512 56501
F(8) H(2) 3.3817 56501
F(8) H(16) 3.4915 56602
F(9) H(8) 3.2485 .
F(9) H(27) 2.6101 45501
F(9) H(28) 3.3753 45501
F(10) H(13) 2.6452 .
F(10) H(26) 3.0502 66502
F(10) H(32) 2.6873 66502
F(10) H(39) 2.8218 65501
F(10) H(40) 3.1700 65501
F(11) H(13) 3.0378 65501
F(11) H(13) 2.8657 66502
F(11) H(14) 3.5329 65501
F(11) H(30) 3.1350 66502
F(11) H(32) 2.6436 66502
F(12) H(12) 3.0968 65501
F(12) H(13) 2.7717 66502
F(12) H(30) 2.6976 65501
F(12) H(32) 3.5764 65501
F(13) H(12) 2.8396 65501
F(13) H(29) 3.2364 .
O(1) H(6) 3.3282 .
O(1) H(17) 2.6635 .
O(1) H(21) 1.9814 .
O(1) H(22) 1.9809 .
O(1) H(22) 2.6466 66602
O(1) H(23) 1.9762 .
O(1) H(23) 3.3066 66602
O(1) H(42) 2.9666 .
O(2) H(15) 2.6670 .
O(2) H(18) 1.9648 .
O(2) H(19) 1.9704 .
O(2) H(20) 1.9694 .
O(2) H(21) 3.5799 45501
O(3) H(9) 3.2385 .
O(3) H(24) 2.6528 .
O(3) H(27) 1.9632 .
O(3) H(28) 1.9596 .
O(3) H(29) 1.9598 .
O(4) H(26) 2.6572 .
O(4) H(29) 3.4445 45501
O(4) H(30) 1.9532 .
O(4) H(31) 1.9494 .
O(4) H(32) 1.9530 .
O(4) H(38) 3.5597 56501
O(5) H(14) 3.5860 .
O(5) H(35) 2.6769 .
O(5) H(39) 1.9875 .
O(5) H(40) 1.9809 .
O(5) H(41) 1.9808 .
O(5) H(43) 3.2859 45501
O(6) H(1) 3.4604 .
O(6) H(9) 3.2030 54501
O(6) H(33) 2.6556 .
O(6) H(35) 3.4109 65501
O(6) H(36) 1.9597 .
O(6) H(37) 1.9616 .
O(6) H(38) 1.9620 .
O(6) H(41) 2.9139 65501
N(1) H(1) 3.1879 .
N(1) H(2) 3.1700 .
N(1) H(4) 2.9048 .
N(1) H(43) 2.7253 45501
N(2) H(4) 3.1890 .
N(2) H(5) 3.1897 .
N(3) H(5) 2.5395 .
N(3) H(6) 3.2191 .
N(3) H(7) 3.2517 .
N(3) H(10) 2.2401 .
N(3) H(42) 2.5586 .
N(4) H(5) 3.5112 .
N(4) H(8) 3.1609 .
N(4) H(9) 3.1450 .
N(4) H(11) 2.5605 .
N(4) H(27) 3.3041 45501
N(5) H(11) 3.1905 .
N(5) H(12) 3.1874 .
N(6) H(3) 2.1123 .
N(6) H(4) 3.4471 .
N(6) H(12) 3.2430 .
N(6) H(13) 3.1937 .
N(6) H(14) 3.2013 .
N(6) H(39) 3.5352 65501
N(6) H(40) 2.6794 65501
N(6) H(41) 3.4372 65501
C(1) H(1) 2.1103 .
C(1) H(2) 3.1660 .
C(1) H(3) 2.1008 .
C(1) H(43) 2.6441 45501
C(2) H(2) 2.0916 .
C(2) H(3) 3.1877 .
C(2) H(8) 3.0737 54501
C(2) H(43) 2.9510 45501
C(3) H(1) 2.0915 .
C(3) H(3) 3.1755 .
C(3) H(8) 3.0086 54501
C(3) H(43) 3.2075 45501
C(4) H(1) 3.1766 .
C(4) H(2) 2.1207 .
C(4) H(3) 2.0641 .
C(4) H(4) 3.3314 .
C(4) H(43) 3.0735 45501
C(5) H(2) 2.9447 .
C(5) H(3) 2.6791 .
C(5) H(4) 3.0531 .
C(6) H(3) 2.7872 .
C(6) H(4) 2.1397 .
C(6) H(5) 3.1847 .
C(7) H(3) 2.7432 .
C(7) H(5) 2.0617 .
C(7) H(12) 3.1024 .
C(8) H(4) 2.0696 .
C(8) H(10) 3.4217 .
C(8) H(11) 3.1621 .
C(8) H(12) 3.5457 .
C(9) H(4) 3.2330 .
C(9) H(5) 2.1564 .
C(9) H(42) 3.1849 .
C(10) H(5) 2.8550 .
C(10) H(6) 2.8484 .
C(10) H(42) 2.9562 .
C(11) H(5) 2.8714 .
C(11) H(6) 2.1565 .
C(11) H(7) 3.1770 .
C(11) H(10) 3.4962 .
C(11) H(42) 2.8891 .
C(12) H(6) 3.3960 56602
C(12) H(7) 2.0734 .
C(12) H(22) 3.0538 66602
C(12) H(23) 3.5647 45501
C(12) H(23) 3.4054 66602
C(13) H(6) 2.0725 .
C(13) H(21) 3.4249 66602
C(13) H(22) 3.1772 66602
C(14) H(6) 3.1733 .
C(14) H(7) 2.1576 .
C(14) H(10) 2.8284 .
C(15) H(7) 2.8497 .
C(15) H(8) 2.8941 .
C(15) H(10) 2.7451 .
C(16) H(8) 2.1172 .
C(16) H(9) 3.1710 .
C(16) H(10) 2.0716 .
C(16) H(11) 3.5832 .
C(16) H(27) 3.2010 45501
C(17) H(1) 3.4210 56501
C(17) H(2) 3.5780 56501
C(17) H(9) 2.0900 .
C(17) H(10) 3.1596 .
C(17) H(27) 3.3657 45501
C(18) H(8) 2.0954 .
C(18) H(10) 3.1456 .
C(18) H(27) 3.5524 45501
C(18) H(29) 3.5639 45501
C(18) H(38) 3.2016 56501
C(19) H(8) 3.1816 .
C(19) H(9) 2.1022 .
C(19) H(10) 2.0681 .
C(19) H(11) 2.9025 .
C(19) H(27) 3.5181 45501
C(19) H(29) 3.3523 45501
C(20) H(9) 2.8817 .
C(20) H(10) 2.7603 .
C(20) H(11) 2.8829 .
C(21) H(10) 2.8023 .
C(21) H(11) 2.1636 .
C(21) H(12) 3.2305 .
C(22) H(4) 3.3933 .
C(22) H(5) 2.7587 .
C(22) H(10) 2.6518 .
C(22) H(12) 2.0650 .
C(22) H(29) 3.1308 45501
C(23) H(4) 2.7422 .
C(23) H(5) 3.2111 .
C(23) H(11) 2.0610 .
C(24) H(4) 3.5370 .
C(24) H(11) 3.1832 .
C(24) H(12) 2.1316 .
C(25) H(12) 3.0718 .
C(25) H(13) 2.9549 .
C(25) H(40) 3.1435 65501
C(26) H(3) 3.3518 .
C(26) H(12) 3.3995 .
C(26) H(13) 2.1285 .
C(26) H(14) 3.1615 .
C(26) H(39) 3.3310 65501
C(26) H(40) 2.7112 65501
C(27) H(14) 2.0901 .
C(27) H(30) 3.5001 56502
C(27) H(39) 3.1858 65501
C(27) H(40) 3.2476 65501
C(28) H(13) 2.0978 .
C(28) H(25) 3.5122 66502
C(28) H(30) 3.1948 56502
C(28) H(31) 3.5094 56502
C(28) H(32) 3.3374 56502
C(28) H(39) 3.2856 65501
C(28) H(40) 3.4860 65501
C(29) H(3) 2.7612 .
C(29) H(13) 3.1810 .
C(29) H(14) 2.1176 .
C(29) H(39) 3.4716 65501
C(29) H(40) 3.1470 65501
C(29) H(41) 3.3137 65501
C(30) H(1) 2.8781 .
C(30) H(3) 2.7336 .
C(30) H(14) 2.8565 .
C(30) H(41) 3.5063 65501
C(30) H(43) 3.2810 45501
C(31) H(19) 3.2749 .
C(32) H(2) 3.3097 .
C(32) H(19) 3.3716 .
C(33) H(2) 3.2304 .
C(35) H(18) 3.3735 65501
C(36) H(18) 3.2614 65501
C(37) H(6) 2.7117 .
C(37) H(15) 3.3099 .
C(37) H(17) 3.2861 .
C(38) H(6) 3.3347 .
C(38) H(15) 2.0623 .
C(38) H(16) 3.2426 .
C(38) H(18) 3.1727 .
C(38) H(19) 2.6161 .
C(38) H(20) 2.6253 .
C(39) H(7) 3.0714 56602
C(39) H(16) 2.0005 .
C(39) H(17) 3.2722 .
C(39) H(19) 2.8161 .
C(39) H(20) 2.7003 .
C(40) H(7) 2.9621 56602
C(40) H(15) 2.0221 .
C(40) H(17) 2.0451 .
C(41) H(7) 3.5145 56602
C(41) H(15) 3.2747 .
C(41) H(16) 2.0228 .
C(41) H(21) 2.8402 .
C(41) H(22) 2.6637 .
C(41) H(23) 3.5363 66602
C(42) H(6) 2.9665 .
C(42) H(16) 3.2493 .
C(42) H(17) 2.0557 .
C(42) H(21) 2.6246 .
C(42) H(22) 2.6192 .
C(42) H(22) 3.3709 66602
C(42) H(23) 3.1791 .
C(42) H(23) 3.4679 66602
C(43) H(7) 2.7901 .
C(43) H(8) 2.7773 .
C(43) H(16) 3.5668 56602
C(44) H(2) 3.2492 56501
C(44) H(7) 3.5421 .
C(44) H(8) 2.9459 .
C(44) H(16) 3.1429 56602
C(45) H(2) 2.8788 56501
C(45) H(16) 3.0166 56602
C(46) H(2) 2.8733 56501
C(46) H(15) 3.0302 56602
C(46) H(16) 3.3041 56602
C(47) H(2) 3.2527 56501
C(47) H(15) 2.7500 56602
C(47) H(20) 3.5472 56602
C(48) H(2) 3.5706 56501
C(48) H(7) 3.0076 .
C(48) H(8) 3.4245 .
C(48) H(15) 3.2309 56602
C(49) H(9) 2.8935 .
C(49) H(24) 3.2884 .
C(49) H(26) 3.2975 .
C(49) H(38) 3.0790 56501
C(50) H(9) 3.1019 .
C(50) H(24) 2.0370 .
C(50) H(25) 3.2550 .
C(50) H(27) 3.1694 .
C(50) H(28) 2.6051 .
C(50) H(29) 2.6046 .
C(50) H(36) 3.4049 56501
C(50) H(38) 3.2264 56501
C(51) H(25) 2.0234 .
C(51) H(26) 3.2695 .
C(51) H(28) 2.7331 .
C(51) H(29) 2.7424 .
C(51) H(30) 3.4230 65501
C(51) H(34) 3.1988 66501
C(51) H(36) 3.0970 56501
C(51) H(38) 3.2949 56501
C(52) H(24) 2.0298 .
C(52) H(26) 2.0392 .
C(52) H(30) 3.5767 65501
C(52) H(34) 3.1257 66501
C(52) H(36) 3.2841 56501
C(52) H(37) 3.2722 56501
C(52) H(38) 3.2101 56501
C(53) H(24) 3.2664 .
C(53) H(25) 2.0274 .
C(53) H(31) 2.7602 .
C(53) H(32) 2.7217 .
C(53) H(35) 3.4659 56502
C(53) H(37) 3.3195 56501
C(53) H(38) 3.0259 56501
C(53) H(39) 3.4295 56502
C(54) H(25) 3.2568 .
C(54) H(26) 2.0507 .
C(54) H(30) 3.1715 .
C(54) H(31) 2.6108 .
C(54) H(32) 2.6110 .
C(54) H(38) 2.9283 56501
C(55) H(13) 3.4063 .
C(55) H(40) 3.3620 65501
C(57) H(12) 3.3786 65501
C(58) H(12) 3.4287 65501
C(58) H(13) 2.8658 66502
C(59) H(13) 2.9303 66502
C(59) H(32) 3.4728 66502
C(60) H(13) 3.4138 .
C(60) H(32) 3.5079 66502
C(60) H(40) 3.4050 65501
C(61) H(1) 2.8784 .
C(61) H(14) 2.7505 .
C(61) H(33) 3.2903 .
C(61) H(35) 3.2875 .
C(62) H(1) 3.2668 .
C(62) H(14) 3.1923 .
C(62) H(33) 2.0474 .
C(62) H(34) 3.2380 .
C(62) H(36) 3.1673 .
C(62) H(37) 2.6039 .
C(62) H(38) 2.6112 .
C(63) H(24) 3.3710 44501
C(63) H(33) 3.5898 55502
C(63) H(34) 2.0066 .
C(63) H(34) 3.2054 55502
C(63) H(35) 3.2606 .
C(63) H(37) 2.7389 .
C(63) H(38) 2.7199 .
C(64) H(24) 3.0620 44501
C(64) H(25) 3.4672 44501
C(64) H(33) 2.0188 .
C(64) H(33) 3.1842 55502
C(64) H(35) 2.0417 .
C(64) H(36) 3.3789 45501
C(65) H(26) 3.1626 56502
C(65) H(31) 3.5274 56502
C(65) H(33) 3.2638 .
C(65) H(34) 2.0282 .
C(65) H(36) 2.9062 45501
C(65) H(37) 3.5759 45501
C(65) H(39) 2.7084 .
C(65) H(41) 2.8005 .
C(66) H(1) 3.5130 .
C(66) H(14) 3.1755 .
C(66) H(34) 3.2653 .
C(66) H(35) 2.0552 .
C(66) H(39) 2.6112 .
C(66) H(40) 3.1673 .
C(66) H(41) 2.6150 .
C(67) H(15) 2.5392 .
C(68) H(6) 3.4364 66602
C(68) H(7) 3.5958 66602
C(68) H(17) 2.5459 .
C(68) H(22) 2.8398 66602
C(68) H(23) 3.4604 66602
C(69) H(11) 3.2863 65501
C(69) H(24) 2.5103 .
C(70) H(14) 2.7797 56502
C(70) H(24) 3.5309 45501
C(70) H(26) 2.5213 .
C(70) H(33) 3.5749 56501
C(71) H(9) 2.9290 54501
C(71) H(33) 2.5042 .
C(71) H(35) 2.9550 65501
C(71) H(41) 3.4331 65501
C(72) H(26) 3.5107 56502
C(72) H(35) 2.5367 .
C(74) H(10) 3.4382 .
C(74) H(23) 3.5654 .
H(1) C(17) 3.4210 54501
H(2) F(7) 3.3646 54501
H(2) F(8) 3.3817 54501
H(2) C(17) 3.5780 54501
H(2) C(44) 3.2492 54501
H(2) C(45) 2.8788 54501
H(2) C(46) 2.8733 54501
H(2) C(47) 3.2527 54501
H(2) C(48) 3.5706 54501
H(4) Cl(2) 3.5712 45501
H(5) Cl(6) 3.4833 45501
H(6) C(12) 3.3960 56602
H(6) C(68) 3.4364 66602
H(7) C(39) 3.0714 56602
H(7) C(40) 2.9621 56602
H(7) C(41) 3.5145 56602
H(7) C(68) 3.5958 66602
H(8) F(1) 3.4690 56501
H(8) C(2) 3.0737 56501
H(8) C(3) 3.0086 56501
H(9) O(6) 3.2030 56501
H(9) C(71) 2.9290 56501
H(11) C(69) 3.2863 45501
H(12) F(12) 3.0968 45501
H(12) F(13) 2.8396 45501
H(12) C(57) 3.3786 45501
H(12) C(58) 3.4287 45501
H(13) F(11) 3.0378 45501
H(13) F(11) 2.8657 66502
H(13) F(12) 2.7717 66502
H(13) C(28) 2.0978 .
H(13) C(58) 2.8658 66502
H(13) C(59) 2.9303 66502
H(14) F(11) 3.5329 45501
H(14) C(70) 2.7797 56502
H(15) F(2) 3.4434 65602
H(15) F(6) 2.9826 56602
H(15) F(7) 3.4986 56602
H(15) C(46) 3.0302 56602
H(15) C(47) 2.7500 56602
H(15) C(48) 3.2309 56602
H(16) F(2) 2.7498 65602
H(16) F(5) 3.3071 66602
H(16) F(8) 3.4915 56602
H(16) C(43) 3.5668 56602
H(16) C(44) 3.1429 56602
H(16) C(45) 3.0166 56602
H(16) C(46) 3.3041 56602
H(17) Cl(5) 3.3997 66602
H(17) F(5) 2.5109 66602
H(18) Cl(2) 3.2796 45501
H(18) Cl(6) 3.5897 45501
H(18) F(3) 3.1276 45501
H(18) F(4) 2.7669 45501
H(18) F(7) 2.9134 54501
H(18) C(35) 3.3735 45501
H(18) C(36) 3.2614 45501
H(19) F(3) 3.5053 45501
H(19) F(6) 3.5129 54501
H(19) F(7) 2.9512 54501
H(20) F(3) 2.9212 45501
H(20) F(4) 2.8815 45501
H(20) F(6) 2.9392 56602
H(20) C(47) 3.5472 56602
H(21) F(5) 3.3099 66602
H(21) O(2) 3.5799 65501
H(21) C(13) 3.4249 66602
H(22) F(5) 3.5775 66602
H(22) O(1) 2.6466 66602
H(22) C(12) 3.0538 66602
H(22) C(13) 3.1772 66602
H(22) C(42) 3.3709 66602
H(22) C(68) 2.8398 66602
H(23) O(1) 3.3066 66602
H(23) C(12) 3.5647 65501
H(23) C(12) 3.4054 66602
H(23) C(41) 3.5363 66602
H(23) C(42) 3.4679 66602
H(23) C(68) 3.4604 66602
H(24) C(63) 3.3710 66501
H(24) C(64) 3.0620 66501
H(24) C(70) 3.5309 65501
H(25) C(28) 3.5122 66502
H(25) C(64) 3.4672 66501
H(26) F(10) 3.0502 66502
H(26) C(65) 3.1626 56502
H(26) C(72) 3.5107 56502
H(27) F(9) 2.6101 65501
H(27) N(4) 3.3041 65501
H(27) C(16) 3.2010 65501
H(27) C(17) 3.3657 65501
H(27) C(18) 3.5524 65501
H(27) C(19) 3.5181 65501
H(28) F(9) 3.3753 65501
H(29) O(4) 3.4445 65501
H(29) C(18) 3.5639 65501
H(29) C(19) 3.3523 65501
H(29) C(22) 3.1308 65501
H(30) F(11) 3.1350 66502
H(30) F(12) 2.6976 45501
H(30) C(27) 3.5001 56502
H(30) C(28) 3.1948 56502
H(30) C(51) 3.4230 45501
H(30) C(52) 3.5767 45501
H(31) C(28) 3.5094 56502
H(31) C(65) 3.5274 56502
H(32) F(10) 2.6873 66502
H(32) F(11) 2.6436 66502
H(32) F(12) 3.5764 45501
H(32) C(28) 3.3374 56502
H(32) C(59) 3.4728 66502
H(32) C(60) 3.5079 66502
H(33) C(63) 3.5898 55502
H(33) C(64) 3.1842 55502
H(33) C(70) 3.5749 54501
H(34) C(51) 3.1988 44501
H(34) C(52) 3.1257 44501
H(34) C(63) 3.2054 55502
H(35) O(6) 3.4109 45501
H(35) C(53) 3.4659 56502
H(35) C(71) 2.9550 45501
H(36) C(50) 3.4049 54501
H(36) C(51) 3.0970 54501
H(36) C(52) 3.2841 54501
H(36) C(64) 3.3789 65501
H(36) C(65) 2.9062 65501
H(37) C(52) 3.2722 54501
H(37) C(53) 3.3195 54501
H(37) C(65) 3.5759 65501
H(38) O(4) 3.5597 54501
H(38) C(18) 3.2016 54501
H(38) C(49) 3.0790 54501
H(38) C(50) 3.2264 54501
H(38) C(51) 3.2949 54501
H(38) C(52) 3.2101 54501
H(38) C(53) 3.0259 54501
H(38) C(54) 2.9283 54501
H(39) F(10) 2.8218 45501
H(39) N(6) 3.5352 45501
H(39) C(26) 3.3310 45501
H(39) C(27) 3.1858 45501
H(39) C(28) 3.2856 45501
H(39) C(29) 3.4716 45501
H(39) C(53) 3.4295 56502
H(40) Cl(1) 3.4181 45501
H(40) Cl(3) 3.0814 45501
H(40) F(10) 3.1700 45501
H(40) N(6) 2.6794 45501
H(40) C(25) 3.1435 45501
H(40) C(26) 2.7112 45501
H(40) C(27) 3.2476 45501
H(40) C(28) 3.4860 45501
H(40) C(29) 3.1470 45501
H(40) C(55) 3.3620 45501
H(40) C(60) 3.4050 45501
H(41) Cl(1) 3.2683 45501
H(41) O(6) 2.9139 45501
H(41) N(6) 3.4372 45501
H(41) C(29) 3.3137 45501
H(41) C(30) 3.5063 45501
H(41) C(71) 3.4331 45501
H(43) O(5) 3.2859 65501
H(43) N(1) 2.7253 65501
H(43) C(1) 2.6441 65501
H(43) C(2) 2.9510 65501
H(43) C(3) 3.2075 65501
H(43) C(4) 3.0735 65501
H(43) C(30) 3.2810 65501

loop_
_geom_torsion_atom_site_label_1
_geom_torsion_atom_site_label_2
_geom_torsion_atom_site_label_3
_geom_torsion_atom_site_label_4
_geom_torsion
C(68) O(1) C(42) C(37) -162.7(4)
C(68) O(1) C(42) C(41) 14.7(7)
C(67) O(2) C(38) C(37) 168.6(4)
C(67) O(2) C(38) C(39) -11.8(7)
C(69) O(3) C(50) C(49) 175.5(4)
C(69) O(3) C(50) C(51) -0.9(7)
C(70) O(4) C(54) C(49) 175.5(4)
C(70) O(4) C(54) C(53) -2.9(7)
C(72) O(5) C(66) C(61) -174.7(4)
C(72) O(5) C(66) C(65) 6.8(8)
C(71) O(6) C(62) C(61) -176.5(4)
C(71) O(6) C(62) C(63) 2.8(7)
C(4) N(1) C(1) C(2) 1.5(5)
C(4) N(1) C(1) C(30) -175.3(4)
C(1) N(1) C(4) C(3) -1.1(5)
C(1) N(1) C(4) C(5) -178.5(4)
C(9) N(2) C(6) C(5) -167.7(4)
C(9) N(2) C(6) C(7) 7.9(6)
C(31) N(2) C(6) C(5) 3.3(6)
C(31) N(2) C(6) C(7) 178.9(4)
C(6) N(2) C(9) C(8) -10.4(5)
C(6) N(2) C(9) C(10) 155.2(5)
C(31) N(2) C(9) C(8) -176.8(6)
C(31) N(2) C(9) C(10) -11(1)
C(6) N(2) C(31) C(32) -4.3(5)
C(6) N(2) C(31) C(36) 164.6(5)
C(9) N(2) C(31) C(32) 162.3(5)
C(9) N(2) C(31) C(36) -28(1)
C(14) N(3) C(11) C(10) -179.7(5)
C(14) N(3) C(11) C(12) -0.1(4)
C(11) N(3) C(14) C(13) -0.6(5)
C(11) N(3) C(14) C(15) 179.9(4)
C(19) N(4) C(16) C(15) 178.1(5)
C(19) N(4) C(16) C(17) -0.5(6)
C(16) N(4) C(19) C(18) 0.6(6)
C(16) N(4) C(19) C(20) -175.3(4)
C(24) N(5) C(21) C(20) -158.8(4)
C(24) N(5) C(21) C(22) 6.4(4)
C(56) N(5) C(21) C(20) 14.8(8)
C(56) N(5) C(21) C(22) -180.0(4)
C(21) N(5) C(24) C(23) -3.7(4)
C(21) N(5) C(24) C(25) 171.9(3)
C(56) N(5) C(24) C(23) -179.4(3)
C(56) N(5) C(24) C(25) -3.8(5)
C(21) N(5) C(56) C(55) -168.2(5)
C(21) N(5) C(56) C(57) 21.7(8)
C(24) N(5) C(56) C(55) 5.4(4)
C(24) N(5) C(56) C(57) -164.6(4)
C(29) N(6) C(26) C(25) -176.2(4)
C(29) N(6) C(26) C(27) 1.4(5)
C(26) N(6) C(29) C(28) -1.9(5)
C(26) N(6) C(29) C(30) 171.2(4)
N(1) C(1) C(2) C(3) -1.4(6)
C(30) C(1) C(2) C(3) 175.1(5)
N(1) C(1) C(30) C(29) 0.7(7)
N(1) C(1) C(30) C(61) 178.8(4)
C(2) C(1) C(30) C(29) -175.3(5)
C(2) C(1) C(30) C(61) 2.8(7)
C(1) C(2) C(3) C(4) 0.8(6)
C(2) C(3) C(4) N(1) 0.2(5)
C(2) C(3) C(4) C(5) 177.2(5)
N(1) C(4) C(5) C(6) 27.1(8)
N(1) C(4) C(5) C(32) -152.7(5)
C(3) C(4) C(5) C(6) -149.7(5)
C(3) C(4) C(5) C(32) 30.5(9)
C(4) C(5) C(6) N(2) 179.4(5)
C(4) C(5) C(6) C(7) 6(1)
C(32) C(5) C(6) N(2) -0.8(6)
C(32) C(5) C(6) C(7) -174.2(7)
C(4) C(5) C(32) C(31) 177.9(5)
C(4) C(5) C(32) C(33) 5.4(9)
C(6) C(5) C(32) C(31) -1.9(5)
C(6) C(5) C(32) C(33) -174.3(5)
N(2) C(6) C(7) C(8) -1.9(7)
C(5) C(6) C(7) C(8) 171.7(7)
C(6) C(7) C(8) C(9) -4.7(7)
C(7) C(8) C(9) N(2) 9.2(6)
C(7) C(8) C(9) C(10) -156.8(5)
N(2) C(9) C(10) C(11) -179.0(5)
N(2) C(9) C(10) C(37) -8.6(9)
C(8) C(9) C(10) C(11) -16.5(8)
C(8) C(9) C(10) C(37) 154.0(5)
C(9) C(10) C(11) N(3) -32.1(8)
C(9) C(10) C(11) C(12) 148.4(5)
C(37) C(10) C(11) N(3) 156.6(5)
C(37) C(10) C(11) C(12) -22.9(7)
C(9) C(10) C(37) C(38) -54.0(7)
C(9) C(10) C(37) C(42) 127.6(6)
C(11) C(10) C(37) C(38) 117.1(5)
C(11) C(10) C(37) C(42) -61.3(6)
N(3) C(11) C(12) C(13) 0.7(6)
C(10) C(11) C(12) C(13) -179.7(5)
C(11) C(12) C(13) C(14) -1.0(6)
C(12) C(13) C(14) N(3) 1.0(6)
C(12) C(13) C(14) C(15) -179.5(5)
N(3) C(14) C(15) C(16) 2.0(9)
N(3) C(14) C(15) C(43) -179.5(5)
C(13) C(14) C(15) C(16) -177.4(5)
C(13) C(14) C(15) C(43) 1.0(8)
C(14) C(15) C(16) N(4) 6.6(8)
C(14) C(15) C(16) C(17) -175.1(5)
C(43) C(15) C(16) N(4) -171.9(5)
C(43) C(15) C(16) C(17) 6.3(8)
C(14) C(15) C(43) C(44) -109.0(6)
C(14) C(15) C(43) C(48) 74.4(6)
C(16) C(15) C(43) C(44) 69.7(6)
C(16) C(15) C(43) C(48) -106.9(5)
N(4) C(16) C(17) C(18) 0.2(5)
C(15) C(16) C(17) C(18) -178.3(5)
C(16) C(17) C(18) C(19) 0.2(5)
C(17) C(18) C(19) N(4) -0.5(6)
C(17) C(18) C(19) C(20) 175.2(5)
N(4) C(19) C(20) C(21) 25.9(7)
N(4) C(19) C(20) C(49) -165.9(5)
C(18) C(19) C(20) C(21) -149.1(5)
C(18) C(19) C(20) C(49) 19.1(8)
C(19) C(20) C(21) N(5) -171.9(4)
C(19) C(20) C(21) C(22) 26.1(7)
C(49) C(20) C(21) N(5) 20.2(7)
C(49) C(20) C(21) C(22) -141.7(5)
C(19) C(20) C(49) C(50) 60.8(6)
C(19) C(20) C(49) C(54) -116.2(5)
C(21) C(20) C(49) C(50) -131.1(5)
C(21) C(20) C(49) C(54) 52.0(6)
N(5) C(21) C(22) C(23) -7.0(5)
C(20) C(21) C(22) C(23) 158.3(4)
C(21) C(22) C(23) C(24) 5.0(5)
C(22) C(23) C(24) N(5) -0.9(5)
C(22) C(23) C(24) C(25) -174.1(5)
N(5) C(24) C(25) C(26) 173.2(4)
N(5) C(24) C(25) C(55) 0.5(5)
C(23) C(24) C(25) C(26) -13.8(9)
C(23) C(24) C(25) C(55) 173.6(5)
C(24) C(25) C(26) N(6) -41.9(7)
C(24) C(25) C(26) C(27) 141.1(5)
C(55) C(25) C(26) N(6) 129.1(5)
C(55) C(25) C(26) C(27) -47.9(7)
C(24) C(25) C(55) C(56) 2.8(5)
C(24) C(25) C(55) C(60) 176.7(5)
C(26) C(25) C(55) C(56) -169.6(4)
C(26) C(25) C(55) C(60) 4.3(8)
N(6) C(26) C(27) C(28) -0.3(6)
C(25) C(26) C(27) C(28) 176.9(5)
C(26) C(27) C(28) C(29) -0.9(6)
C(27) C(28) C(29) N(6) 1.7(5)
C(27) C(28) C(29) C(30) -170.9(5)
N(6) C(29) C(30) C(1) -3.1(7)
N(6) C(29) C(30) C(61) 178.8(4)
C(28) C(29) C(30) C(1) 168.6(5)
C(28) C(29) C(30) C(61) -9.5(7)
C(1) C(30) C(61) C(62) -84.9(6)
C(1) C(30) C(61) C(66) 98.2(5)
C(29) C(30) C(61) C(62) 93.3(5)
C(29) C(30) C(61) C(66) -83.5(6)
N(2) C(31) C(32) C(5) 3.8(5)
N(2) C(31) C(32) C(33) 177.7(4)
C(36) C(31) C(32) C(5) -166.5(4)
C(36) C(31) C(32) C(33) 7.3(7)
N(2) C(31) C(36) F(4) -1.4(9)
N(2) C(31) C(36) C(35) -177.6(5)
C(32) C(31) C(36) F(4) 166.2(4)
C(32) C(31) C(36) C(35) -10.0(7)
C(5) C(32) C(33) F(1) -6.9(9)
C(5) C(32) C(33) C(34) 171.5(5)
C(31) C(32) C(33) F(1) -178.9(4)
C(31) C(32) C(33) C(34) -0.4(7)
F(1) C(33) C(34) F(2) -1.3(8)
F(1) C(33) C(34) C(35) 174.8(5)
C(32) C(33) C(34) F(2) -179.8(4)
C(32) C(33) C(34) C(35) -3.7(8)
F(2) C(34) C(35) F(3) 0.7(8)
F(2) C(34) C(35) C(36) 177.2(5)
C(33) C(34) C(35) F(3) -175.5(5)
C(33) C(34) C(35) C(36) 1.0(8)
F(3) C(35) C(36) F(4) 6.0(7)
F(3) C(35) C(36) C(31) -177.7(5)
C(34) C(35) C(36) F(4) -170.5(4)
C(34) C(35) C(36) C(31) 5.8(7)
C(10) C(37) C(38) O(2) 1.1(7)
C(10) C(37) C(38) C(39) -178.5(5)
C(42) C(37) C(38) O(2) 179.6(4)
C(42) C(37) C(38) C(39) -0.0(7)
C(10) C(37) C(42) O(1) -5.9(7)
C(10) C(37) C(42) C(41) 176.5(5)
C(38) C(37) C(42) O(1) 175.6(4)
C(38) C(37) C(42) C(41) -2.0(8)
O(2) C(38) C(39) C(40) -178.2(6)
C(37) C(38) C(39) C(40) 1.4(9)
C(38) C(39) C(40) C(41) 0(1)
C(39) C(40) C(41) C(42) -1(1)
C(40) C(41) C(42) O(1) -174.9(5)
C(40) C(41) C(42) C(37) 2.5(9)
C(15) C(43) C(44) F(9) 5.0(7)
C(15) C(43) C(44) C(45) -176.0(5)
C(48) C(43) C(44) F(9) -178.3(4)
C(48) C(43) C(44) C(45) 0.7(7)
C(15) C(43) C(48) F(5) -2.1(7)
C(15) C(43) C(48) C(47) 177.0(4)
C(44) C(43) C(48) F(5) -178.8(4)
C(44) C(43) C(48) C(47) 0.3(7)
F(9) C(44) C(45) F(8) -2.9(8)
F(9) C(44) C(45) C(46) 178.3(5)
C(43) C(44) C(45) F(8) 178.1(5)
C(43) C(44) C(45) C(46) -0.7(8)
F(8) C(45) C(46) F(7) -0.7(8)
F(8) C(45) C(46) C(47) -179.2(5)
C(44) C(45) C(46) F(7) 178.1(5)
C(44) C(45) C(46) C(47) -0.4(8)
F(7) C(46) C(47) F(6) 0.9(8)
F(7) C(46) C(47) C(48) -177.1(5)
C(45) C(46) C(47) F(6) 179.3(5)
C(45) C(46) C(47) C(48) 1.4(8)
F(6) C(47) C(48) F(5) -0.2(6)
F(6) C(47) C(48) C(43) -179.3(5)
C(46) C(47) C(48) F(5) 177.8(4)
C(46) C(47) C(48) C(43) -1.3(7)
C(20) C(49) C(50) O(3) 3.0(7)
C(20) C(49) C(50) C(51) 179.6(4)
C(54) C(49) C(50) O(3) 179.9(3)
C(54) C(49) C(50) C(51) -3.5(7)
C(20) C(49) C(54) O(4) 2.6(6)
C(20) C(49) C(54) C(53) -178.8(4)
C(50) C(49) C(54) O(4) -174.4(4)
C(50) C(49) C(54) C(53) 4.1(7)
O(3) C(50) C(51) C(52) 176.8(5)
C(49) C(50) C(51) C(52) 0.5(7)
C(50) C(51) C(52) C(53) 1.9(8)
C(51) C(52) C(53) C(54) -1.3(8)
C(52) C(53) C(54) O(4) 176.6(5)
C(52) C(53) C(54) C(49) -1.8(7)
C(25) C(55) C(56) N(5) -5.1(4)
C(25) C(55) C(56) C(57) 166.5(4)
C(60) C(55) C(56) N(5) 179.8(4)
C(60) C(55) C(56) C(57) -8.6(6)
C(25) C(55) C(60) F(10) 7.8(7)
C(25) C(55) C(60) C(59) -171.5(5)
C(56) C(55) C(60) F(10) -178.7(4)
C(56) C(55) C(60) C(59) 1.9(6)
N(5) C(56) C(57) F(13) 3.6(7)
N(5) C(56) C(57) C(58) 178.4(4)
C(55) C(56) C(57) F(13) -165.4(4)
C(55) C(56) C(57) C(58) 9.4(6)
F(13) C(57) C(58) F(12) -7.8(6)
F(13) C(57) C(58) C(59) 171.4(4)
C(56) C(57) C(58) F(12) 177.3(4)
C(56) C(57) C(58) C(59) -3.5(6)
F(12) C(58) C(59) F(11) -2.6(6)
F(12) C(58) C(59) C(60) 176.1(4)
C(57) C(58) C(59) F(11) 178.1(4)
C(57) C(58) C(59) C(60) -3.2(7)
F(11) C(59) C(60) F(10) 3.2(6)
F(11) C(59) C(60) C(55) -177.4(4)
C(58) C(59) C(60) F(10) -175.5(4)
C(58) C(59) C(60) C(55) 3.9(6)
C(30) C(61) C(62) O(6) 3.5(7)
C(30) C(61) C(62) C(63) -175.9(5)
C(66) C(61) C(62) O(6) -179.6(4)
C(66) C(61) C(62) C(63) 1.0(7)
C(30) C(61) C(66) O(5) -3.8(7)
C(30) C(61) C(66) C(65) 174.9(5)
C(62) C(61) C(66) O(5) 179.3(4)
C(62) C(61) C(66) C(65) -2.0(7)
O(6) C(62) C(63) C(64) -178.5(5)
C(61) C(62) C(63) C(64) 0.8(8)
C(62) C(63) C(64) C(65) -1.7(9)
C(63) C(64) C(65) C(66) 0.7(9)
C(64) C(65) C(66) O(5) 179.7(5)
C(64) C(65) C(66) C(61) 1.2(8)
